data_4512886
loop_
_publ_author_name
'Si, Chang-Dai'
'Hu, Dong-Cheng'
'Fan, Yan'
'Wu, Yu'
'Yao, Xiao-Qiang'
'Yang, Yun-Xia'
'Liu, Jia-Cheng'

_publ_section_title
;
 Seven Coordination Polymers Derived from Semirigid Tetracarboxylic Acids
 and N-Donor Ligands: Topological Structures, Unusual Magnetic Properties,
 and Photoluminescences
;
_journal_issue 5
_journal_name_full 'Crystal Growth &amp; Design'
_journal_page_first 2419
_journal_paper_doi 10.1021/acs.cgd.5b00205
_journal_volume 15
_journal_year 2015
_chemical_formula_sum 'C240 H232 N48 Ni9 O90'
_chemical_formula_weight 5757.13
_chemical_name_systematic
; 
 ? 
;
_space_group_IT_number 2
_symmetry_cell_setting triclinic
_symmetry_space_group_name_Hall '-P 1'
_symmetry_space_group_name_H-M 'P -1'
_atom_sites_solution_hydrogens geom
_atom_sites_solution_primary direct
_atom_sites_solution_secondary difmap
_audit_creation_method SHELXL-97
_cell_angle_alpha 76.589(5)
_cell_angle_beta 89.490(4)
_cell_angle_gamma 82.229(6)
_cell_formula_units_Z 1
_cell_length_a 8.7712(5)
_cell_length_b 22.9092(17)
_cell_length_c 32.3091(14)
_cell_measurement_reflns_used 4208
_cell_measurement_temperature 293(2)
_cell_measurement_theta_max 25.8
_cell_measurement_theta_min 2.1
_cell_volume 6255.5(7)
_computing_structure_refinement 'SHELXL-97 (Sheldrick, 2008)'
_computing_structure_solution 'SHELXS-97 (Sheldrick, 2008)'
_diffrn_ambient_temperature 293(2)
_diffrn_measured_fraction_theta_full 0.998
_diffrn_measured_fraction_theta_max 0.998
_diffrn_measurement_device_type 'SuperNova, Dual, Cu at zero, Eos'
_diffrn_measurement_method '\w scans'
_diffrn_radiation_monochromator graphite
_diffrn_radiation_source 'fine-focus sealed tube'
_diffrn_radiation_type MoK\a
_diffrn_radiation_wavelength 0.71073
_diffrn_reflns_av_R_equivalents 0.1002
_diffrn_reflns_av_sigmaI/netI 0.1528
_diffrn_reflns_limit_h_max 10
_diffrn_reflns_limit_h_min -9
_diffrn_reflns_limit_k_max 23
_diffrn_reflns_limit_k_min -27
_diffrn_reflns_limit_l_max 38
_diffrn_reflns_limit_l_min -37
_diffrn_reflns_number 52939
_diffrn_reflns_theta_full 25.03
_diffrn_reflns_theta_max 25.03
_diffrn_reflns_theta_min 2.94
_exptl_absorpt_coefficient_mu 0.766
_exptl_absorpt_correction_T_max 0.8682
_exptl_absorpt_correction_T_min 0.8199
_exptl_absorpt_correction_type multi-scan
_exptl_absorpt_process_details sadabs
_exptl_crystal_colour 'clear light blue'
_exptl_crystal_density_diffrn 1.528
_exptl_crystal_density_method 'not measured'
_exptl_crystal_description block
_exptl_crystal_F_000 2980
_exptl_crystal_size_max 0.27
_exptl_crystal_size_mid 0.25
_exptl_crystal_size_min 0.19
_refine_diff_density_max 0.727
_refine_diff_density_min -0.664
_refine_diff_density_rms 0.092
_refine_ls_extinction_method none
_refine_ls_goodness_of_fit_ref 1.029
_refine_ls_hydrogen_treatment mixed
_refine_ls_matrix_type full
_refine_ls_number_parameters 1776
_refine_ls_number_reflns 22084
_refine_ls_number_restraints 47
_refine_ls_restrained_S_all 1.034
_refine_ls_R_factor_all 0.1420
_refine_ls_R_factor_gt 0.0723
_refine_ls_shift/su_max 0.001
_refine_ls_shift/su_mean 0.000
_refine_ls_structure_factor_coef Fsqd
_refine_ls_weighting_details 'calc w=1/[\s^2^(Fo^2^)+(0.0319P)^2^+0.0000P] where P=(Fo^2^+2Fc^2^)/3'
_refine_ls_weighting_scheme calc
_refine_ls_wR_factor_gt 0.1254
_refine_ls_wR_factor_ref 0.1620
_reflns_number_gt 11995
_reflns_number_total 22084
_reflns_threshold_expression >2sigma(I)
_cod_data_source_file cg5b00205_si_001.cif
_cod_data_source_block 7
_cod_depositor_comments
;
The following automatic conversions were performed:

'_symmetry_cell_setting' value 'Triclinic' changed to 'triclinic'
according to
/usr/data/users/saulius/crontab/automatic-downloads/rss-feeds/ACS/lib/dictionaries/cif_core.dic
dictionary named 'cif_core.dic' version 2.4.2 from 2011-04-26.

Automatic conversion script
Id: cif_fix_values 3143 2015-03-26 13:38:13Z robertas 

 Adding full bibliography for 4512880--4512886.cif.
;
_cod_original_sg_symbol_H-M P-1
_cod_database_code 4512886

loop_
_symmetry_equiv_pos_as_xyz
'x, y, z'
'-x, -y, -z'

loop_
_atom_site_label
_atom_site_type_symbol
_atom_site_fract_x
_atom_site_fract_y
_atom_site_fract_z
_atom_site_U_iso_or_equiv
_atom_site_adp_type
_atom_site_occupancy
_atom_site_symmetry_multiplicity
_atom_site_calc_flag
_atom_site_refinement_flags
_atom_site_disorder_assembly
_atom_site_disorder_group
Ni1 Ni 0.03013(8) 0.53469(3) 0.70354(2) 0.02516(19) Uani 1 1 d . . .
Ni2 Ni 0.5000 0.5000 1.0000 0.0265(3) Uani 1 2 d S . .
Ni3 Ni 0.65081(8) 0.81229(4) 0.97539(2) 0.0267(2) Uani 1 1 d . . .
Ni4 Ni 1.16098(8) 0.85875(3) 0.677151(19) 0.02580(19) Uani 1 1 d . . .
Ni5 Ni 1.31079(8) 0.17535(4) 0.60762(2) 0.02647(19) Uani 1 1 d . . .
C1 C 1.2920(6) 0.9550(3) 0.71373(16) 0.0270(14) Uani 1 1 d . . .
C2 C 1.3921(7) 0.9704(3) 0.74732(16) 0.0283(14) Uani 1 1 d . . .
C3 C 1.5315(7) 0.9934(3) 0.73926(16) 0.0319(15) Uani 1 1 d . A .
C4 C 1.6044(7) 1.0109(3) 0.77166(18) 0.0451(19) Uani 1 1 d . . .
H4A H 1.6961 1.0271 0.7663 0.054 Uiso 1 1 calc R . .
C5 C 1.5428(8) 1.0045(3) 0.81134(18) 0.049(2) Uani 1 1 d . . .
H5 H 1.5939 1.0157 0.8328 0.058 Uiso 1 1 calc R . .
C6 C 1.4070(7) 0.9818(3) 0.81955(17) 0.0381(17) Uani 1 1 d . . .
H6 H 1.3646 0.9779 0.8464 0.046 Uiso 1 1 calc R . .
C7 C 1.3330(7) 0.9645(3) 0.78783(17) 0.0335(16) Uani 1 1 d . . .
C8 C 1.6060(8) 0.9989(3) 0.69639(19) 0.0422(18) Uani 1 1 d . . .
C9 C 1.1074(7) 0.9471(3) 0.82806(17) 0.0379(17) Uani 1 1 d . . .
C10 C 1.0421(7) 1.0052(3) 0.82903(17) 0.0379(17) Uani 1 1 d . . .
H10 H 1.0653 1.0382 0.8083 0.046 Uiso 1 1 calc R . .
C11 C 0.9414(7) 1.0140(3) 0.86120(18) 0.0338(15) Uani 1 1 d . . .
C12 C 0.8630(8) 1.0747(3) 0.8633(2) 0.0450(18) Uani 1 1 d . . .
C13 C 0.9062(7) 0.9637(3) 0.89164(17) 0.0359(16) Uani 1 1 d . . .
H13 H 0.8379 0.9694 0.9130 0.043 Uiso 1 1 calc R . .
C14 C 0.9711(7) 0.9061(3) 0.89048(16) 0.0329(16) Uani 1 1 d . . .
C15 C 1.0745(6) 0.8974(3) 0.85858(16) 0.0343(16) Uani 1 1 d . . .
H15 H 1.1207 0.8586 0.8579 0.041 Uiso 1 1 calc R . .
C16 C 0.9225(7) 0.8527(3) 0.92226(16) 0.0292(15) Uani 1 1 d . . .
C17 C 0.5581(7) 0.8428(3) 0.87854(17) 0.0411(17) Uani 1 1 d . . .
H17 H 0.5934 0.8803 0.8727 0.049 Uiso 1 1 calc R . .
C18 C 0.4917(8) 0.8195(3) 0.84966(17) 0.0452(19) Uani 1 1 d . . .
H18 H 0.4743 0.8373 0.8209 0.054 Uiso 1 1 calc R . .
C19 C 0.5030(7) 0.7576(3) 0.91185(16) 0.0346(16) Uani 1 1 d . . .
H19 H 0.4921 0.7238 0.9335 0.042 Uiso 1 1 calc R . .
C20 C 0.3887(7) 0.7212(3) 0.85469(16) 0.0325(15) Uani 1 1 d . . .
C21 C 0.4161(7) 0.7172(3) 0.81304(17) 0.0447(19) Uani 1 1 d . . .
H21 H 0.4738 0.7438 0.7955 0.054 Uiso 1 1 calc R . .
C22 C 0.3565(8) 0.6731(3) 0.79799(17) 0.048(2) Uani 1 1 d . . .
H22 H 0.3758 0.6696 0.7703 0.057 Uiso 1 1 calc R . .
C23 C 0.2695(7) 0.6345(3) 0.82322(17) 0.0344(16) Uani 1 1 d . . .
C24 C 0.2405(8) 0.6395(3) 0.86433(17) 0.048(2) Uani 1 1 d . . .
H24 H 0.1813 0.6133 0.8816 0.058 Uiso 1 1 calc R . .
C25 C 0.2988(8) 0.6830(3) 0.87978(17) 0.048(2) Uani 1 1 d . . .
H25 H 0.2774 0.6867 0.9074 0.058 Uiso 1 1 calc R . .
C26 C 0.1781(8) 0.5339(3) 0.82881(18) 0.052(2) Uani 1 1 d . . .
H26 H 0.1959 0.5169 0.8577 0.062 Uiso 1 1 calc R . .
C27 C 0.1178(8) 0.5083(3) 0.79984(17) 0.053(2) Uani 1 1 d . . .
H27 H 0.0853 0.4703 0.8060 0.063 Uiso 1 1 calc R . .
C28 C 0.1656(7) 0.5947(3) 0.76589(16) 0.0317(15) Uani 1 1 d . . .
H28 H 0.1741 0.6286 0.7442 0.038 Uiso 1 1 calc R . .
C29 C 0.7696(7) 0.4893(3) 0.75962(16) 0.0289(14) Uani 1 1 d . . .
C30 C 0.7127(6) 0.4352(3) 0.79004(16) 0.0275(14) Uani 1 1 d . . .
C31 C 0.6058(6) 0.4449(3) 0.82120(16) 0.0328(15) Uani 1 1 d . . .
H31 H 0.5602 0.4837 0.8220 0.039 Uiso 1 1 calc R . .
C32 C 0.5707(7) 0.3941(3) 0.85083(16) 0.0323(15) Uani 1 1 d . . .
C33 C 0.6276(7) 0.3364(3) 0.84792(16) 0.0340(16) Uani 1 1 d . . .
H33 H 0.6000 0.3033 0.8678 0.041 Uiso 1 1 calc R . .
C34 C 0.7256(6) 0.3271(3) 0.81574(15) 0.0287(14) Uani 1 1 d . . .
C35 C 0.7683(6) 0.3772(3) 0.78701(15) 0.0281(14) Uani 1 1 d . . .
H35 H 0.8355 0.3715 0.7654 0.034 Uiso 1 1 calc R . .
C36 C 0.7897(7) 0.2644(3) 0.81112(18) 0.0342(16) Uani 1 1 d . . .
C37 C 0.3333(7) 0.3869(3) 0.88932(16) 0.0314(15) Uani 1 1 d . . .
C38 C 0.2608(7) 0.3665(3) 0.85879(17) 0.0369(16) Uani 1 1 d . . .
H38 H 0.3110 0.3620 0.8340 0.044 Uiso 1 1 calc R . .
C39 C 0.1118(8) 0.3529(3) 0.86551(19) 0.0469(19) Uani 1 1 d . . .
H39 H 0.0622 0.3388 0.8452 0.056 Uiso 1 1 calc R . .
C40 C 0.1095(7) 0.3805(3) 0.93291(17) 0.0315(15) Uani 1 1 d . . .
C41 C 0.0369(7) 0.3601(3) 0.90192(19) 0.0468(18) Uani 1 1 d . . .
H41 H -0.0634 0.3512 0.9059 0.056 Uiso 1 1 calc R . .
C42 C 0.0186(8) 0.3892(3) 0.97166(19) 0.0416(17) Uani 1 1 d . . .
C43 C 0.3566(7) 0.4093(3) 0.96098(17) 0.0291(15) Uani 1 1 d . . .
C44 C 0.6926(7) 0.4886(3) 0.92067(17) 0.0437(18) Uani 1 1 d . . .
H44 H 0.6848 0.4476 0.9245 0.052 Uiso 1 1 calc R . .
C45 C 0.6731(7) 0.5776(3) 0.93082(16) 0.0339(16) Uani 1 1 d . . .
H45 H 0.6516 0.6108 0.9430 0.041 Uiso 1 1 calc R . .
C46 C 0.7603(7) 0.5228(3) 0.88749(17) 0.0425(18) Uani 1 1 d . . .
H46 H 0.8080 0.5095 0.8649 0.051 Uiso 1 1 calc R . .
C47 C 0.7904(6) 0.6328(3) 0.86593(16) 0.0282(14) Uani 1 1 d . . .
C48 C 0.8312(7) 0.6793(3) 0.88203(16) 0.0347(16) Uani 1 1 d . . .
H48 H 0.8337 0.6755 0.9113 0.042 Uiso 1 1 calc R . .
C49 C 0.8684(7) 0.7310(3) 0.85526(16) 0.0356(16) Uani 1 1 d . . .
H49 H 0.8951 0.7626 0.8661 0.043 Uiso 1 1 calc R . .
C50 C 0.8656(7) 0.7355(3) 0.81181(16) 0.0310(15) Uani 1 1 d . . .
C51 C 0.8286(7) 0.6883(3) 0.79536(17) 0.0394(17) Uani 1 1 d . . .
H51 H 0.8297 0.6916 0.7661 0.047 Uiso 1 1 calc R . .
C52 C 0.7902(7) 0.6367(3) 0.82209(16) 0.0381(17) Uani 1 1 d . . .
H52 H 0.7646 0.6049 0.8113 0.046 Uiso 1 1 calc R . .
C53 C 0.8730(7) 0.8482(3) 0.78504(17) 0.0366(16) Uani 1 1 d . . .
H53 H 0.8138 0.8631 0.8053 0.044 Uiso 1 1 calc R . .
C54 C 0.9398(6) 0.8813(3) 0.75147(17) 0.0335(15) Uani 1 1 d . . .
H54 H 0.9350 0.9233 0.7449 0.040 Uiso 1 1 calc R . .
C55 C 0.9945(7) 0.7886(3) 0.74888(16) 0.0342(16) Uani 1 1 d . . .
H55 H 1.0341 0.7538 0.7402 0.041 Uiso 1 1 calc R . .
C56 C 0.3230(7) 0.4578(3) 0.67917(18) 0.0382(16) Uani 1 1 d . . .
H56 H 0.3601 0.4916 0.6626 0.046 Uiso 1 1 calc R . .
C57 C 0.3137(11) 0.3667(4) 0.7132(3) 0.105(3) Uani 1 1 d U . .
H57 H 0.3367 0.3252 0.7246 0.126 Uiso 1 1 calc R . .
C58 C 0.1915(10) 0.4053(4) 0.7233(3) 0.092(3) Uani 1 1 d U . .
H58 H 0.1169 0.3938 0.7430 0.110 Uiso 1 1 calc R . .
C59 C 0.5453(7) 0.3933(3) 0.62019(19) 0.0471(19) Uani 1 1 d . . .
H59 H 0.4649 0.4167 0.6028 0.056 Uiso 1 1 calc R . .
C60 C 0.5320(7) 0.3808(3) 0.66394(19) 0.0377(16) Uani 1 1 d . . .
C61 C 0.6509(7) 0.3467(3) 0.68967(19) 0.0468(19) Uani 1 1 d . . .
H61 H 0.6425 0.3391 0.7191 0.056 Uiso 1 1 calc R . .
C62 C 0.7827(7) 0.3237(3) 0.67208(18) 0.0470(19) Uani 1 1 d . . .
H62 H 0.8624 0.2999 0.6895 0.056 Uiso 1 1 calc R . .
C63 C 0.7954(7) 0.3364(3) 0.62831(17) 0.0329(15) Uani 1 1 d . . .
C64 C 0.6771(8) 0.3712(3) 0.60241(19) 0.0457(18) Uani 1 1 d . . .
H64 H 0.6864 0.3797 0.5730 0.055 Uiso 1 1 calc R . .
C65 C 0.9987(8) 0.3401(3) 0.5731(2) 0.066(3) Uani 1 1 d . . .
H65 H 0.9635 0.3773 0.5550 0.079 Uiso 1 1 calc R . .
C66 C 1.1274(8) 0.3014(3) 0.5687(2) 0.056(2) Uani 1 1 d . . .
H66 H 1.1958 0.3084 0.5465 0.068 Uiso 1 1 calc R . .
C67 C 1.0218(7) 0.2586(3) 0.62500(17) 0.0343(16) Uani 1 1 d . . .
H67 H 1.0001 0.2307 0.6494 0.041 Uiso 1 1 calc R . .
C68 C 0.2605(7) 0.3937(3) 0.92697(15) 0.0290(14) Uani 1 1 d . . .
C69 C 0.0091(7) 0.5267(3) 0.61111(16) 0.0336(16) Uani 1 1 d . . .
H69 H 0.1128 0.5306 0.6074 0.040 Uiso 1 1 calc R . .
C70 C -0.2159(7) 0.5219(3) 0.63813(18) 0.0428(18) Uani 1 1 d . . .
H70 H -0.2956 0.5218 0.6573 0.051 Uiso 1 1 calc R . .
C71 C -0.2286(7) 0.5151(3) 0.59808(17) 0.0431(18) Uani 1 1 d . . .
H71 H -0.3173 0.5097 0.5847 0.052 Uiso 1 1 calc R . .
C72 C 0.1061(7) 0.4839(3) 0.53338(17) 0.0379(16) Uani 1 1 d . . .
H72 H 0.1779 0.4733 0.5558 0.045 Uiso 1 1 calc R . .
C73 C -0.0417(7) 0.5088(3) 0.53972(16) 0.0345(16) Uani 1 1 d . . .
C74 C -0.1480(7) 0.5254(3) 0.50638(17) 0.0422(17) Uani 1 1 d . . .
H74 H -0.2473 0.5428 0.5105 0.051 Uiso 1 1 calc R . .
C75 C 0.9767(7) 0.7214(3) 0.58423(16) 0.0307(15) Uani 1 1 d . . .
C76 C 0.9074(6) 0.7372(3) 0.61950(15) 0.0244(13) Uani 1 1 d . . .
C77 C 0.7580(7) 0.7240(3) 0.62935(17) 0.0309(15) Uani 1 1 d . . .
C78 C 0.6837(7) 0.6948(3) 0.60350(17) 0.0385(17) Uani 1 1 d . . .
H78 H 0.5837 0.6867 0.6094 0.046 Uiso 1 1 calc R . .
C79 C 0.7575(7) 0.6779(3) 0.56914(17) 0.0399(17) Uani 1 1 d . . .
H79 H 0.7083 0.6570 0.5529 0.048 Uiso 1 1 calc R . .
C80 C 0.9029(7) 0.6917(3) 0.55897(16) 0.0355(16) Uani 1 1 d . . .
H80 H 0.9513 0.6813 0.5355 0.043 Uiso 1 1 calc R . .
C81 C 0.6698(7) 0.7420(3) 0.66547(18) 0.0351(16) Uani 1 1 d . . .
C82 C 1.2671(7) 0.6574(3) 0.55339(17) 0.0370(17) Uani 1 1 d . . .
H82 H 1.2373 0.6302 0.5772 0.044 Uiso 1 1 calc R . .
C83 C 1.2126(7) 0.7179(3) 0.54647(16) 0.0317(15) Uani 1 1 d . . .
C84 C 1.0120(7) 0.7591(3) 0.64888(16) 0.0309(15) Uani 1 1 d . . .
C85 C 1.3529(7) 0.8244(3) 0.60402(16) 0.0371(16) Uani 1 1 d . . .
H85 H 1.3408 0.7837 0.6127 0.044 Uiso 1 1 calc R . .
C86 C 1.3434(7) 0.9186(3) 0.60284(16) 0.0353(16) Uani 1 1 d . . .
H86 H 1.3251 0.9558 0.6102 0.042 Uiso 1 1 calc R . .
C87 C 1.4209(7) 0.8499(3) 0.56760(17) 0.0392(17) Uani 1 1 d . . .
H87 H 1.4641 0.8303 0.5472 0.047 Uiso 1 1 calc R . .
C88 C 1.5101(7) 1.0054(3) 0.54139(16) 0.0399(18) Uani 1 1 d . . .
H88 H 1.5179 1.0089 0.5694 0.048 Uiso 1 1 calc R . .
C89 C 1.4581(7) 0.9563(3) 0.53310(15) 0.0301(15) Uani 1 1 d . . .
C90 C 1.4478(7) 0.9491(3) 0.49173(17) 0.0428(18) Uani 1 1 d . . .
H90 H 1.4137 0.9149 0.4862 0.051 Uiso 1 1 calc R . .
C91 C 0.5187(9) 0.9467(4) 0.9485(3) 0.079(3) Uani 1 1 d . . .
H91 H 0.6050 0.9554 0.9325 0.095 Uiso 1 1 calc R . .
C92 C 0.3944(9) 0.9882(4) 0.9514(3) 0.094(3) Uani 1 1 d . . .
H92 H 0.3808 1.0296 0.9391 0.113 Uiso 1 1 calc R . .
C93 C 0.3622(7) 0.8981(3) 0.98690(18) 0.0401(17) Uani 1 1 d . . .
H93 H 0.3163 0.8663 1.0031 0.048 Uiso 1 1 calc R . .
C95' C 0.0400(14) 0.9398(6) 1.0001(4) 0.053(3) Uani 0.60 1 d PU . 2
H95' H 0.0640 0.8991 0.9997 0.064 Uiso 0.60 1 calc PR . 2
C95 C 0.064(3) 1.0293(12) 0.9641(6) 0.063(7) Uani 0.40 1 d PU . 1
H95 H 0.1091 1.0488 0.9395 0.075 Uiso 0.40 1 calc PR . 1
C94' C 0.1081(15) 1.0378(6) 0.9870(5) 0.063(4) Uani 0.60 1 d P . 2
H94' H 0.1792 1.0643 0.9775 0.075 Uiso 0.60 1 calc PR . 2
C94 C 0.080(2) 0.9463(8) 1.0267(5) 0.043(5) Uani 0.40 1 d PU . 1
H94 H 0.1329 0.9113 1.0440 0.051 Uiso 0.40 1 calc PR . 1
C96 C 0.6550(7) 0.8123(3) 1.06879(16) 0.0419(18) Uani 1 1 d . . .
H96 H 0.5489 0.8127 1.0697 0.050 Uiso 1 1 calc R . .
C97 C 0.8947(7) 0.8106(3) 1.08848(17) 0.046(2) Uani 1 1 d . . .
H97 H 0.9829 0.8101 1.1044 0.056 Uiso 1 1 calc R . .
C98 C 0.8857(7) 0.8106(3) 1.04682(18) 0.0441(18) Uani 1 1 d . . .
H98 H 0.9694 0.8096 1.0290 0.053 Uiso 1 1 calc R . .
C100 C 0.6978(7) 0.8105(3) 1.14538(16) 0.0359(17) Uani 1 1 d . . .
C101 C 0.8028(7) 0.7863(4) 1.17824(18) 0.061(2) Uani 1 1 d . . .
H101 H 0.9027 0.7711 1.1727 0.073 Uiso 1 1 calc R . .
C102 C 0.7586(7) 0.7848(4) 1.21958(18) 0.053(2) Uani 1 1 d . . .
H102 H 0.8284 0.7677 1.2420 0.064 Uiso 1 1 calc R . .
C103 C 0.6100(7) 0.8087(3) 1.22776(17) 0.0396(18) Uani 1 1 d . . .
C104 C 0.5062(8) 0.8289(4) 1.19531(18) 0.059(2) Uani 1 1 d . . .
H104 H 0.4047 0.8422 1.2008 0.071 Uiso 1 1 calc R . .
C105 C 0.5505(8) 0.8301(4) 1.15350(19) 0.060(2) Uani 1 1 d . . .
H105 H 0.4787 0.8443 1.1312 0.072 Uiso 1 1 calc R . .
C106 C 0.6657(7) 0.8150(3) 1.30129(16) 0.0375(17) Uani 1 1 d . . .
H106 H 0.7684 0.8205 1.2973 0.045 Uiso 1 1 calc R . .
C107 C 0.4276(8) 0.8025(3) 1.28848(18) 0.055(2) Uani 1 1 d . . .
H107 H 0.3384 0.7972 1.2753 0.066 Uiso 1 1 calc R . .
C108 C 0.4451(7) 0.8062(3) 1.32909(18) 0.050(2) Uani 1 1 d . . .
H108 H 0.3667 0.8046 1.3487 0.060 Uiso 1 1 calc R . .
C109 C 1.5767(7) 0.2128(3) 0.55119(16) 0.0291(15) Uani 1 1 d . . .
C110 C 1.6341(6) 0.2602(3) 0.51583(15) 0.0251(14) Uani 1 1 d . . .
C111 C 1.7418(6) 0.2400(3) 0.48790(16) 0.0343(16) Uani 1 1 d . . .
H111 H 1.7817 0.1993 0.4924 0.041 Uiso 1 1 calc R . .
C112 C 1.5834(6) 0.3206(3) 0.50950(16) 0.0288(14) Uani 1 1 d . . .
H112 H 1.5140 0.3338 0.5284 0.035 Uiso 1 1 calc R . .
C113 C 1.6323(7) 0.3630(3) 0.47557(17) 0.0309(15) Uani 1 1 d . . .
C114 C 1.5871(7) 0.4291(3) 0.46982(19) 0.0382(16) Uani 1 1 d . . .
C115 C 1.2329(8) 0.1809(3) 0.51169(18) 0.050(2) Uani 1 1 d . . .
H115 H 1.2726 0.2168 0.5005 0.060 Uiso 1 1 calc R . .
C116 C 1.1723(8) 0.1468(3) 0.48868(18) 0.056(2) Uani 1 1 d . . .
H116 H 1.1624 0.1551 0.4592 0.067 Uiso 1 1 calc R . .
C117 C 1.1637(7) 0.1047(3) 0.55560(17) 0.0415(18) Uani 1 1 d . . .
H117 H 1.1457 0.0775 0.5808 0.050 Uiso 1 1 calc R . .
C118 C 0.9870(9) 0.0124(4) 0.53941(18) 0.066(3) Uani 1 1 d . . .
H118 H 0.9765 0.0212 0.5661 0.080 Uiso 1 1 calc R . .
C119 C 1.0616(7) 0.0485(3) 0.50781(17) 0.0339(15) Uani 1 1 d . . .
C120 C 1.0716(9) 0.0363(4) 0.46867(18) 0.066(3) Uani 1 1 d . . .
H120 H 1.1189 0.0614 0.4470 0.079 Uiso 1 1 calc R . .
C1A C 0.1455(7) 0.9785(3) 0.98840(18) 0.0360(16) Uani 1 1 d . . .
N1 N 1.0158(5) 0.8434(2) 0.72868(13) 0.0305(12) Uani 1 1 d . . .
N2 N 0.9090(5) 0.7885(2) 0.78368(12) 0.0299(12) Uani 1 1 d . . .
N3 N 0.7454(6) 0.5801(2) 0.89344(13) 0.0306(12) Uani 1 1 d . . .
N4 N 0.6369(5) 0.5246(2) 0.94799(13) 0.0287(12) Uani 1 1 d . . .
N5 N 0.5662(6) 0.8035(2) 0.91748(13) 0.0358(13) Uani 1 1 d . . .
N6 N 0.4552(5) 0.7644(2) 0.87117(13) 0.0330(13) Uani 1 1 d . . .
N7 N 0.2073(6) 0.5896(2) 0.80678(13) 0.0362(13) Uani 1 1 d . . .
N8 N 0.1117(5) 0.5464(2) 0.76030(12) 0.0297(12) Uani 1 1 d . . .
N9 N 0.4997(6) 0.8915(2) 0.97176(14) 0.0340(13) Uani 1 1 d . . .
N10 N 0.2941(6) 0.9556(2) 0.97653(15) 0.0413(14) Uani 1 1 d . . .
N11 N 0.7370(6) 0.8122(2) 1.03466(13) 0.0346(13) Uani 1 1 d . . .
N12 N 0.7457(6) 0.8117(2) 1.10252(13) 0.0390(14) Uani 1 1 d . . .
N13 N 0.5692(5) 0.8085(2) 1.27053(13) 0.0361(14) Uani 1 1 d . . .
N14 N 1.3048(5) 0.8676(2) 0.62609(13) 0.0282(12) Uani 1 1 d . . .
N15 N 1.4135(6) 0.9096(2) 0.56679(13) 0.0344(13) Uani 1 1 d . . .
N16 N -0.0654(5) 0.5291(2) 0.64629(13) 0.0323(13) Uani 1 1 d . . .
N17 N -0.0858(5) 0.5178(2) 0.58093(13) 0.0319(13) Uani 1 1 d . . .
N18 N 0.1959(6) 0.4614(2) 0.70075(14) 0.0356(13) Uani 1 1 d . . .
N19 N 0.3937(6) 0.4018(2) 0.68313(16) 0.0480(16) Uani 1 1 d . . .
N20 N 0.9322(6) 0.3122(2) 0.60981(14) 0.0360(13) Uani 1 1 d . . .
N21 N 1.1421(5) 0.2501(2) 0.60184(14) 0.0319(12) Uani 1 1 d . . .
N22 N 1.2263(6) 0.1540(2) 0.55401(13) 0.0338(13) Uani 1 1 d . . .
N23 N 1.1284(6) 0.0977(2) 0.51692(13) 0.0369(13) Uani 1 1 d . . .
N29 N 1.4065(6) 0.1875(2) 0.66245(13) 0.0352(13) Uani 1 1 d . . .
O1 O 1.5277(11) 0.9898(5) 0.6669(3) 0.033(3) Uani 0.50 1 d PU A 1
O2 O 1.7089(6) 1.0295(3) 0.68653(13) 0.0775(19) Uani 1 1 d . A .
O3 O 1.2011(5) 0.9365(2) 0.79501(11) 0.0437(12) Uani 1 1 d . . .
O4 O 0.9084(7) 1.1193(2) 0.83472(15) 0.0643(15) Uani 1 1 d . . .
H4 H 0.8661 1.1517 0.8386 0.096 Uiso 1 1 calc R . .
O5 O 0.7654(6) 1.0824(2) 0.88905(17) 0.0791(18) Uani 1 1 d . . .
O6 O 0.9932(5) 0.8010(2) 0.92358(12) 0.0412(11) Uani 1 1 d . . .
O7 O -0.1358(4) 0.61055(18) 0.70479(11) 0.0374(11) Uani 1 1 d . . .
H7A H -0.2126 0.5968 0.7177 0.045 Uiso 1 1 d R . .
H7B H -0.1757 0.6141 0.6789 0.045 Uiso 1 1 d R . .
O8 O 0.8101(4) 0.86469(18) 0.94482(11) 0.0342(10) Uani 1 1 d . . .
O9 O 0.4999(4) 0.75521(18) 1.00874(10) 0.0361(11) Uani 1 1 d . . .
H9A H 0.5339 0.7174 1.0099 0.054 Uiso 1 1 d R . .
H9B H 0.4102 0.7637 0.9960 0.054 Uiso 1 1 d R . .
O10 O 1.3005(4) 0.90042(19) 0.71149(11) 0.0336(10) Uani 1 1 d . . .
O11 O 1.0368(5) 0.93983(19) 0.64775(11) 0.0449(12) Uani 1 1 d D . .
H11B H 1.0473 0.9592 0.6581 0.054 Uiso 1 1 d R . .
H11A H 0.9437 0.9356 0.6436 0.054 Uiso 1 1 d RD . .
O12 O 1.2885(4) 0.77457(17) 0.70552(10) 0.0311(10) Uani 1 1 d . . .
H12A H 1.3838 0.7718 0.6965 0.047 Uiso 1 1 d R . .
H12B H 1.2466 0.7447 0.6994 0.047 Uiso 1 1 d R . .
O13 O 1.0192(4) 0.81413(19) 0.64369(10) 0.0316(10) Uani 1 1 d . . .
O14 O 1.0896(4) 0.71649(19) 0.67554(11) 0.0350(10) Uani 1 1 d . . .
O15 O 0.7213(5) 0.7851(2) 0.67879(13) 0.0553(14) Uani 1 1 d . . .
O16 O 0.5607(5) 0.7175(2) 0.68063(13) 0.0478(12) Uani 1 1 d . . .
O17 O 1.1184(5) 0.7399(2) 0.57576(12) 0.0458(13) Uani 1 1 d . . .
O18 O 0.8121(5) 0.73438(19) 0.97537(12) 0.0421(11) Uani 1 1 d . . .
H18A H 0.7679 0.6988 0.9887 0.063 Uiso 1 1 d R . .
H18B H 0.8366 0.7332 0.9465 0.063 Uiso 1 1 d R . .
O19 O 0.3625(5) 0.5842(2) 0.97973(12) 0.0370(11) Uani 1 1 d . . .
H19A H 0.253(5) 0.5954(19) 0.9838(11) 0.044 Uiso 1 1 d . . .
H19B H 0.4351 0.6044 0.9900 0.044 Uiso 1 1 d R . .
O20 O 0.4239(5) 0.3643(2) 0.98793(12) 0.0405(11) Uani 1 1 d . . .
O21 O 0.0706(6) 0.4207(3) 0.99330(16) 0.090(2) Uani 1 1 d . . .
H21A H 0.0233 0.4182 1.0155 0.136 Uiso 1 1 calc R . .
O22 O -0.0973(6) 0.3665(3) 0.97980(15) 0.0717(17) Uani 1 1 d . . .
O23 O 0.4792(5) 0.4044(2) 0.88496(11) 0.0404(12) Uani 1 1 d . . .
O24 O 0.6984(5) 0.5411(2) 0.75824(12) 0.0425(11) Uani 1 1 d . . .
O25 O 0.8343(5) 0.2587(2) 0.77564(13) 0.0572(14) Uani 1 1 d . . .
O26 O 0.7912(5) 0.2216(2) 0.84457(12) 0.0426(12) Uani 1 1 d . . .
O27 O 1.1621(4) 0.12069(18) 0.64745(10) 0.0335(10) Uani 1 1 d . . .
H27A H 1.2039 0.0826 0.6548 0.050 Uiso 1 1 d R . .
H27B H 1.0747 0.1221 0.6341 0.050 Uiso 1 1 d R . .
O28 O 1.4689(4) 0.09675(18) 0.61056(11) 0.0397(11) Uani 1 1 d . . .
H28A H 1.4857 0.0761 0.6368 0.060 Uiso 1 1 d R . .
H28B H 1.5567 0.1063 0.6002 0.060 Uiso 1 1 d R . .
O30 O 1.4554(4) 0.22936(18) 0.56868(10) 0.0320(10) Uani 1 1 d . . .
O31 O 1.6535(5) 0.1608(2) 0.55977(12) 0.0479(13) Uani 1 1 d . . .
O32 O 1.5256(5) 0.4462(2) 0.50266(13) 0.0508(13) Uani 1 1 d . . .
O33 O 1.6073(5) 0.4651(2) 0.43553(13) 0.0513(13) Uani 1 1 d . . .
O34 O 0.8813(5) 0.0960(2) 0.62240(13) 0.0687(17) Uani 1 1 d . . .
H34A H 0.8258 0.0949 0.6442 0.103 Uiso 1 1 d R . .
H34B H 0.8334 0.1197 0.6009 0.103 Uiso 1 1 d R . .
O35 O 0.9483(5) 0.0607(2) 0.72986(13) 0.0691(16) Uani 1 1 d D . .
H35A H 1.0326 0.0436 0.7223 0.104 Uiso 1 1 d R . .
H35B H 0.8838 0.0702 0.7111 0.104 Uiso 1 1 d RD . .
O36 O 0.7563(5) 0.9193(2) 0.62418(13) 0.0742(17) Uani 1 1 d . . .
H36A H 0.6816 0.9280 0.6396 0.111 Uiso 1 1 d R . .
H36B H 0.7610 0.8824 0.6228 0.111 Uiso 1 1 d R . .
O37 O 0.2120(6) 0.7433(3) 0.98561(18) 0.105(2) Uani 1 1 d . . .
H37A H 0.1639 0.7266 1.0072 0.158 Uiso 1 1 d R . .
H37B H 0.1480 0.7655 0.9670 0.158 Uiso 1 1 d R . .
O38 O 0.0781(5) 0.5448(3) 0.94331(15) 0.0835(19) Uani 1 1 d DU . .
H38A H 0.1758 0.5412 0.9440 0.100 Uiso 1 1 d RD . .
H38B H 0.0495 0.5101 0.9520 0.125 Uiso 1 1 d R . .
O39 O 0.4631(5) 0.5997(2) 0.69728(15) 0.0736(17) Uani 1 1 d . . .
H39A H 0.5225 0.5821 0.7184 0.110 Uiso 1 1 d R . .
H39B H 0.4881 0.6346 0.6866 0.110 Uiso 1 1 d R . .
O40 O 0.7303(7) 0.1918(4) 0.93065(18) 0.146(3) Uani 1 1 d . . .
H40A H 0.7081 0.2247 0.9120 0.175 Uiso 1 1 d R . .
H40B H 0.7131 0.1622 0.9203 0.218 Uiso 1 1 d R . .
O41 O 0.9654(5) 0.1834(2) 0.72261(12) 0.0542(13) Uani 1 1 d D . .
H41A H 0.9494 0.1494 0.7244 0.081 Uiso 1 1 d RD . .
H41B H 0.9321 0.1954 0.7461 0.081 Uiso 1 1 d R . .
O42 O 0.5745(4) 0.8336(2) 0.73306(12) 0.0471(12) Uani 1 1 d . . .
H42A H 0.6113 0.8198 0.7123 0.071 Uiso 1 1 d R . .
H42B H 0.4878 0.8549 0.7257 0.071 Uiso 1 1 d R . .
O47 O 0.1707(4) 0.59677(18) 0.66810(10) 0.0313(10) Uani 1 1 d . . .
H47A H 0.1136 0.6395 0.6711 0.038 Uiso 1 1 d R . .
H47B H 0.2589 0.5929 0.6813 0.047 Uiso 1 1 d R . .
O72 O 1.2009(5) 0.9981(2) 0.69233(13) 0.0479(12) Uani 1 1 d . . .
O80 O -0.1154(4) 0.47754(18) 0.73774(11) 0.0332(10) Uani 1 1 d . . .
O1' O 1.5863(15) 0.9528(6) 0.6794(4) 0.068(4) Uani 0.50 1 d P A 2
O1A O 0.3672(4) 0.46369(19) 0.95994(10) 0.0310(10) Uani 1 1 d . . .

loop_
_atom_site_aniso_label
_atom_site_aniso_U_11
_atom_site_aniso_U_22
_atom_site_aniso_U_33
_atom_site_aniso_U_23
_atom_site_aniso_U_13
_atom_site_aniso_U_12
Ni1 0.0283(4) 0.0230(5) 0.0245(4) -0.0061(3) 0.0029(3) -0.0037(4)
Ni2 0.0303(6) 0.0241(7) 0.0246(5) -0.0026(4) 0.0077(4) -0.0074(5)
Ni3 0.0319(5) 0.0256(5) 0.0232(4) -0.0058(3) 0.0008(3) -0.0056(4)
Ni4 0.0290(4) 0.0235(5) 0.0227(4) -0.0007(3) 0.0057(3) -0.0046(4)
Ni5 0.0287(4) 0.0269(5) 0.0240(4) -0.0061(3) 0.0047(3) -0.0046(4)
C1 0.022(3) 0.030(4) 0.027(3) 0.002(3) 0.006(2) -0.010(3)
C2 0.037(4) 0.016(4) 0.031(3) -0.005(2) 0.005(3) -0.002(3)
C3 0.033(4) 0.029(4) 0.031(3) 0.000(3) -0.001(3) -0.010(3)
C4 0.043(4) 0.053(5) 0.044(4) -0.009(3) 0.000(3) -0.025(4)
C5 0.052(5) 0.062(6) 0.037(4) -0.017(3) 0.000(3) -0.018(4)
C6 0.039(4) 0.048(5) 0.029(3) -0.011(3) 0.006(3) -0.008(4)
C7 0.035(4) 0.033(4) 0.035(3) -0.009(3) 0.010(3) -0.013(3)
C8 0.039(4) 0.046(5) 0.039(4) -0.002(3) 0.010(3) -0.009(4)
C9 0.034(4) 0.053(5) 0.032(3) -0.014(3) 0.012(3) -0.016(4)
C10 0.044(4) 0.040(5) 0.028(3) 0.000(3) 0.000(3) -0.011(4)
C11 0.036(4) 0.023(4) 0.043(3) -0.006(3) -0.003(3) -0.005(3)
C12 0.040(4) 0.035(5) 0.057(4) -0.005(3) -0.005(3) -0.003(4)
C13 0.040(4) 0.028(4) 0.039(3) -0.006(3) 0.008(3) -0.003(3)
C14 0.033(4) 0.042(5) 0.025(3) -0.006(3) 0.001(3) -0.010(3)
C15 0.035(4) 0.038(5) 0.032(3) -0.012(3) 0.010(3) -0.005(3)
C16 0.033(4) 0.034(4) 0.024(3) -0.013(3) 0.000(3) -0.004(3)
C17 0.061(5) 0.024(4) 0.039(4) -0.005(3) 0.002(3) -0.012(4)
C18 0.071(5) 0.039(5) 0.023(3) 0.004(3) -0.013(3) -0.015(4)
C19 0.044(4) 0.040(5) 0.022(3) -0.006(3) 0.001(3) -0.015(3)
C20 0.036(4) 0.039(5) 0.026(3) -0.010(3) -0.004(3) -0.012(3)
C21 0.060(5) 0.050(5) 0.028(3) -0.006(3) 0.003(3) -0.026(4)
C22 0.068(5) 0.060(6) 0.023(3) -0.013(3) 0.000(3) -0.033(4)
C23 0.037(4) 0.034(4) 0.035(3) -0.011(3) -0.005(3) -0.008(3)
C24 0.072(5) 0.055(5) 0.031(3) -0.018(3) 0.013(3) -0.038(4)
C25 0.069(5) 0.059(6) 0.027(3) -0.020(3) 0.012(3) -0.026(4)
C26 0.092(6) 0.036(5) 0.026(3) 0.008(3) -0.017(3) -0.030(4)
C27 0.082(6) 0.040(5) 0.036(4) 0.000(3) -0.013(4) -0.024(4)
C28 0.049(4) 0.019(4) 0.026(3) -0.003(2) 0.000(3) -0.006(3)
C29 0.038(4) 0.018(4) 0.028(3) -0.001(3) -0.004(3) -0.005(3)
C30 0.028(3) 0.026(4) 0.034(3) -0.012(3) 0.002(3) -0.010(3)
C31 0.033(4) 0.031(4) 0.034(3) -0.010(3) 0.013(3) 0.002(3)
C32 0.033(4) 0.040(5) 0.029(3) -0.016(3) 0.007(3) -0.010(3)
C33 0.036(4) 0.035(5) 0.033(3) -0.007(3) 0.007(3) -0.015(3)
C34 0.032(4) 0.027(4) 0.024(3) -0.002(3) 0.004(3) -0.002(3)
C35 0.025(3) 0.036(4) 0.023(3) -0.009(3) 0.006(2) -0.003(3)
C36 0.030(4) 0.036(5) 0.035(3) -0.008(3) 0.000(3) 0.000(3)
C37 0.033(4) 0.034(4) 0.028(3) -0.007(3) 0.009(3) -0.010(3)
C38 0.043(4) 0.034(5) 0.035(3) -0.010(3) 0.004(3) -0.006(3)
C39 0.048(5) 0.052(6) 0.046(4) -0.024(3) -0.009(3) 0.001(4)
C40 0.033(4) 0.026(4) 0.037(3) -0.009(3) 0.002(3) -0.007(3)
C41 0.032(4) 0.056(6) 0.058(4) -0.020(4) 0.000(3) -0.012(4)
C42 0.036(4) 0.043(5) 0.045(4) -0.007(3) 0.003(3) -0.002(4)
C43 0.027(4) 0.030(4) 0.036(3) -0.016(3) 0.019(3) -0.008(3)
C44 0.058(5) 0.035(5) 0.040(4) -0.012(3) 0.019(3) -0.011(4)
C45 0.039(4) 0.031(4) 0.035(3) -0.011(3) 0.014(3) -0.012(3)
C46 0.064(5) 0.033(5) 0.036(3) -0.012(3) 0.023(3) -0.017(4)
C47 0.032(4) 0.020(4) 0.030(3) 0.000(3) 0.008(3) -0.001(3)
C48 0.055(4) 0.030(4) 0.022(3) -0.006(3) 0.010(3) -0.020(3)
C49 0.051(4) 0.030(4) 0.030(3) -0.011(3) 0.005(3) -0.014(3)
C50 0.036(4) 0.028(4) 0.029(3) -0.001(3) 0.012(3) -0.015(3)
C51 0.061(5) 0.037(5) 0.026(3) -0.011(3) 0.011(3) -0.024(4)
C52 0.054(4) 0.034(4) 0.032(3) -0.009(3) 0.011(3) -0.026(4)
C53 0.041(4) 0.034(5) 0.038(3) -0.010(3) 0.017(3) -0.013(3)
C54 0.034(4) 0.024(4) 0.040(3) -0.005(3) 0.007(3) -0.005(3)
C55 0.041(4) 0.025(4) 0.038(3) -0.009(3) 0.012(3) -0.007(3)
C56 0.035(4) 0.024(4) 0.055(4) -0.008(3) 0.003(3) -0.004(3)
C57 0.099(6) 0.052(6) 0.146(7) 0.005(5) 0.062(6) 0.004(5)
C58 0.075(5) 0.048(6) 0.138(6) -0.003(5) 0.060(5) 0.007(5)
C59 0.038(4) 0.050(5) 0.047(4) -0.005(3) -0.005(3) 0.009(4)
C60 0.029(4) 0.030(4) 0.049(4) -0.009(3) 0.002(3) 0.014(3)
C61 0.038(4) 0.061(6) 0.039(4) -0.014(3) 0.009(3) 0.004(4)
C62 0.034(4) 0.056(6) 0.042(4) -0.006(3) -0.005(3) 0.015(4)
C63 0.035(4) 0.026(4) 0.036(3) -0.008(3) 0.010(3) 0.000(3)
C64 0.050(5) 0.044(5) 0.036(4) -0.005(3) -0.002(3) 0.008(4)
C65 0.066(5) 0.048(6) 0.065(5) 0.013(4) 0.042(4) 0.013(4)
C66 0.054(5) 0.051(6) 0.052(4) 0.003(4) 0.031(4) 0.006(4)
C67 0.043(4) 0.025(4) 0.035(3) -0.008(3) 0.008(3) -0.004(3)
C68 0.034(4) 0.026(4) 0.024(3) 0.000(2) -0.001(3) -0.005(3)
C69 0.029(4) 0.042(5) 0.032(3) -0.009(3) -0.005(3) -0.008(3)
C70 0.033(4) 0.058(5) 0.042(4) -0.017(3) 0.010(3) -0.016(4)
C71 0.032(4) 0.065(6) 0.039(4) -0.020(3) 0.002(3) -0.016(4)
C72 0.030(4) 0.049(5) 0.036(3) -0.013(3) -0.008(3) -0.003(3)
C73 0.030(4) 0.047(5) 0.031(3) -0.012(3) 0.000(3) -0.014(3)
C74 0.032(4) 0.058(5) 0.038(4) -0.022(3) -0.005(3) 0.003(4)
C75 0.034(4) 0.031(4) 0.026(3) -0.007(3) 0.008(3) -0.001(3)
C76 0.029(3) 0.015(4) 0.028(3) -0.001(2) 0.007(2) -0.007(3)
C77 0.029(4) 0.022(4) 0.039(3) -0.003(3) 0.002(3) -0.001(3)
C78 0.030(4) 0.044(5) 0.042(4) -0.008(3) -0.002(3) -0.008(3)
C79 0.044(4) 0.042(5) 0.037(3) -0.017(3) -0.010(3) 0.000(4)
C80 0.039(4) 0.045(5) 0.023(3) -0.011(3) 0.003(3) -0.002(3)
C81 0.022(4) 0.034(5) 0.045(4) -0.004(3) 0.004(3) 0.001(3)
C82 0.036(4) 0.045(5) 0.035(3) -0.011(3) 0.012(3) -0.020(4)
C83 0.033(4) 0.039(5) 0.028(3) -0.015(3) 0.013(3) -0.011(3)
C84 0.027(4) 0.041(5) 0.025(3) -0.010(3) 0.010(3) -0.005(3)
C85 0.053(4) 0.028(4) 0.029(3) -0.001(3) 0.011(3) -0.011(3)
C86 0.050(4) 0.029(4) 0.028(3) -0.005(3) 0.018(3) -0.013(3)
C87 0.059(5) 0.024(4) 0.037(3) -0.008(3) 0.020(3) -0.014(4)
C88 0.061(5) 0.043(5) 0.020(3) -0.007(3) 0.012(3) -0.021(4)
C89 0.041(4) 0.031(4) 0.018(3) -0.004(2) 0.008(3) -0.010(3)
C90 0.061(5) 0.039(5) 0.034(3) -0.011(3) 0.013(3) -0.023(4)
C91 0.051(5) 0.024(5) 0.151(8) -0.001(5) 0.043(5) -0.004(4)
C92 0.066(6) 0.040(6) 0.167(9) -0.008(6) 0.057(6) -0.002(5)
C93 0.038(4) 0.024(4) 0.055(4) -0.005(3) 0.012(3) -0.003(3)
C95' 0.050(7) 0.025(6) 0.079(7) -0.012(6) 0.016(6) 0.016(5)
C95 0.060(11) 0.067(11) 0.059(9) -0.014(8) 0.007(8) 0.001(8)
C94' 0.032(8) 0.024(8) 0.130(14) -0.009(9) 0.032(9) -0.012(7)
C94 0.043(8) 0.038(9) 0.044(7) -0.008(7) 0.005(7) 0.002(7)
C96 0.036(4) 0.071(6) 0.028(3) -0.023(3) 0.001(3) -0.020(4)
C97 0.030(4) 0.079(6) 0.032(3) -0.010(3) -0.003(3) -0.015(4)
C98 0.032(4) 0.063(6) 0.041(4) -0.015(3) 0.006(3) -0.014(4)
C100 0.030(4) 0.058(5) 0.024(3) -0.016(3) -0.004(3) -0.010(3)
C101 0.031(4) 0.115(8) 0.042(4) -0.031(4) -0.002(3) -0.009(4)
C102 0.037(4) 0.092(7) 0.031(3) -0.020(4) -0.004(3) -0.005(4)
C103 0.036(4) 0.063(6) 0.027(3) -0.019(3) 0.003(3) -0.015(4)
C104 0.038(4) 0.108(8) 0.040(4) -0.033(4) 0.006(3) -0.009(4)
C105 0.041(5) 0.102(8) 0.038(4) -0.022(4) -0.012(3) 0.005(5)
C106 0.028(4) 0.053(5) 0.034(3) -0.013(3) 0.003(3) -0.012(3)
C107 0.041(4) 0.095(7) 0.040(4) -0.030(4) 0.009(3) -0.022(4)
C108 0.026(4) 0.096(7) 0.037(4) -0.025(4) 0.011(3) -0.027(4)
C109 0.027(4) 0.033(4) 0.026(3) -0.003(3) 0.004(3) -0.009(3)
C110 0.023(3) 0.033(4) 0.020(3) -0.006(2) 0.005(2) -0.008(3)
C111 0.037(4) 0.032(4) 0.036(3) -0.014(3) 0.009(3) -0.002(3)
C112 0.030(4) 0.022(4) 0.034(3) -0.005(3) 0.009(3) -0.007(3)
C113 0.030(4) 0.024(4) 0.037(3) -0.003(3) 0.001(3) -0.003(3)
C114 0.024(4) 0.039(5) 0.050(4) -0.008(3) -0.003(3) -0.003(3)
C115 0.084(6) 0.031(5) 0.035(4) -0.002(3) -0.004(3) -0.023(4)
C116 0.085(6) 0.059(6) 0.025(3) -0.003(3) -0.004(3) -0.025(5)
C117 0.054(5) 0.052(5) 0.026(3) -0.013(3) 0.009(3) -0.027(4)
C118 0.122(7) 0.069(6) 0.027(3) -0.026(4) 0.029(4) -0.057(6)
C119 0.040(4) 0.032(4) 0.029(3) -0.006(3) -0.006(3) -0.008(3)
C120 0.114(7) 0.066(6) 0.032(4) -0.017(4) 0.012(4) -0.054(6)
C1A 0.033(4) 0.031(5) 0.039(3) -0.005(3) 0.003(3) 0.005(3)
N1 0.036(3) 0.021(3) 0.033(3) -0.003(2) 0.011(2) -0.004(3)
N2 0.041(3) 0.023(3) 0.025(2) -0.005(2) 0.013(2) -0.005(3)
N3 0.044(3) 0.025(3) 0.023(2) -0.004(2) 0.013(2) -0.011(3)
N4 0.031(3) 0.027(3) 0.029(2) -0.006(2) 0.009(2) -0.009(3)
N5 0.045(3) 0.035(4) 0.028(3) -0.008(2) 0.000(2) -0.008(3)
N6 0.039(3) 0.037(4) 0.024(2) -0.006(2) -0.006(2) -0.011(3)
N7 0.052(4) 0.035(4) 0.026(3) -0.010(2) -0.001(2) -0.015(3)
N8 0.042(3) 0.026(3) 0.024(2) -0.008(2) 0.004(2) -0.007(3)
N9 0.033(3) 0.031(4) 0.038(3) -0.010(2) 0.005(2) -0.003(3)
N10 0.036(3) 0.028(4) 0.056(3) -0.004(3) 0.014(3) 0.000(3)
N11 0.040(3) 0.038(4) 0.029(3) -0.010(2) 0.000(2) -0.013(3)
N12 0.039(3) 0.054(4) 0.028(3) -0.012(2) 0.002(2) -0.013(3)
N13 0.024(3) 0.057(4) 0.030(3) -0.016(2) 0.001(2) -0.009(3)
N14 0.038(3) 0.024(3) 0.025(2) -0.007(2) 0.004(2) -0.011(3)
N15 0.052(4) 0.032(4) 0.022(2) -0.004(2) 0.010(2) -0.019(3)
N16 0.038(3) 0.037(4) 0.026(2) -0.013(2) 0.002(2) -0.012(3)
N17 0.029(3) 0.041(4) 0.028(2) -0.010(2) -0.003(2) -0.009(3)
N18 0.043(3) 0.025(3) 0.035(3) -0.003(2) 0.012(2) 0.002(3)
N19 0.048(4) 0.020(4) 0.065(4) 0.003(3) 0.026(3) 0.010(3)
N20 0.035(3) 0.028(4) 0.038(3) -0.001(2) 0.011(2) 0.006(3)
N21 0.030(3) 0.031(4) 0.035(3) -0.008(2) 0.012(2) -0.005(3)
N22 0.037(3) 0.036(4) 0.029(3) -0.007(2) 0.000(2) -0.011(3)
N23 0.052(4) 0.035(4) 0.028(3) -0.011(2) -0.001(2) -0.016(3)
N29 0.045(3) 0.037(4) 0.025(2) -0.011(2) 0.005(2) -0.004(3)
O1 0.035(6) 0.034(7) 0.026(5) 0.002(4) 0.009(4) -0.007(5)
O2 0.096(4) 0.096(5) 0.054(3) -0.015(3) 0.032(3) -0.067(4)
O3 0.048(3) 0.058(4) 0.034(2) -0.019(2) 0.019(2) -0.026(3)
O4 0.081(4) 0.038(4) 0.072(3) -0.005(3) 0.023(3) -0.015(3)
O5 0.076(4) 0.043(4) 0.104(4) 0.000(3) 0.047(3) 0.008(3)
O6 0.047(3) 0.026(3) 0.048(2) -0.009(2) 0.011(2) 0.003(2)
O7 0.040(3) 0.032(3) 0.037(2) -0.0040(19) 0.0058(19) -0.003(2)
O8 0.037(3) 0.032(3) 0.034(2) -0.0081(18) 0.0116(19) -0.004(2)
O9 0.043(3) 0.029(3) 0.038(2) -0.0094(19) 0.0004(19) -0.009(2)
O10 0.039(3) 0.025(3) 0.035(2) -0.0067(19) -0.0061(18) 0.000(2)
O11 0.053(3) 0.035(3) 0.046(2) -0.008(2) -0.007(2) -0.004(2)
O12 0.025(2) 0.031(3) 0.036(2) -0.0023(18) 0.0072(17) -0.007(2)
O13 0.038(3) 0.022(3) 0.034(2) -0.0027(18) 0.0067(18) -0.008(2)
O14 0.042(3) 0.025(3) 0.035(2) -0.0046(19) -0.0082(19) 0.001(2)
O15 0.045(3) 0.070(4) 0.066(3) -0.037(3) 0.025(2) -0.025(3)
O16 0.035(3) 0.043(3) 0.068(3) -0.014(2) 0.027(2) -0.015(2)
O17 0.046(3) 0.060(4) 0.046(2) -0.031(2) 0.032(2) -0.027(3)
O18 0.052(3) 0.024(3) 0.049(2) -0.006(2) 0.000(2) -0.005(2)
O19 0.029(3) 0.034(3) 0.044(2) -0.001(2) 0.0010(19) -0.004(2)
O20 0.047(3) 0.031(3) 0.043(2) -0.005(2) -0.009(2) -0.005(2)
O21 0.070(4) 0.161(7) 0.078(4) -0.077(4) 0.050(3) -0.063(4)
O22 0.061(4) 0.085(5) 0.084(4) -0.030(3) 0.032(3) -0.044(3)
O23 0.042(3) 0.054(3) 0.034(2) -0.021(2) 0.018(2) -0.018(2)
O24 0.046(3) 0.027(3) 0.050(3) -0.005(2) 0.014(2) 0.000(2)
O25 0.084(4) 0.038(3) 0.043(3) -0.012(2) 0.018(2) 0.016(3)
O26 0.050(3) 0.033(3) 0.040(2) -0.002(2) 0.004(2) -0.001(2)
O27 0.035(2) 0.032(3) 0.032(2) -0.0011(18) -0.0001(18) -0.010(2)
O28 0.038(3) 0.033(3) 0.045(2) -0.004(2) 0.011(2) -0.002(2)
O30 0.038(3) 0.028(3) 0.031(2) -0.0071(18) 0.0144(19) -0.009(2)
O31 0.044(3) 0.036(3) 0.052(3) 0.004(2) 0.017(2) 0.009(3)
O32 0.051(3) 0.035(3) 0.064(3) -0.010(2) 0.020(2) -0.002(3)
O33 0.066(3) 0.026(3) 0.054(3) 0.008(2) -0.005(2) -0.008(3)
O34 0.046(3) 0.103(5) 0.050(3) 0.001(3) 0.005(2) -0.019(3)
O35 0.067(4) 0.076(5) 0.064(3) -0.016(3) 0.012(3) -0.010(3)
O36 0.060(4) 0.078(5) 0.072(3) 0.003(3) 0.004(3) -0.005(3)
O37 0.047(4) 0.097(6) 0.145(5) 0.035(4) -0.031(3) -0.027(4)
O38 0.046(3) 0.084(5) 0.102(4) 0.010(3) 0.011(3) -0.001(3)
O39 0.050(3) 0.055(4) 0.103(4) 0.014(3) -0.016(3) -0.017(3)
O40 0.126(6) 0.197(10) 0.094(5) 0.005(5) 0.013(4) -0.022(6)
O41 0.057(3) 0.055(4) 0.057(3) -0.023(2) 0.013(2) -0.010(3)
O42 0.037(3) 0.052(4) 0.054(3) -0.022(2) 0.005(2) 0.007(2)
O47 0.031(2) 0.028(3) 0.036(2) -0.0090(18) 0.0011(18) -0.005(2)
O72 0.053(3) 0.025(3) 0.062(3) -0.002(2) -0.026(2) -0.003(2)
O80 0.041(3) 0.030(3) 0.032(2) -0.0114(18) 0.0157(19) -0.012(2)
O1' 0.090(11) 0.072(11) 0.063(8) -0.040(7) 0.045(7) -0.040(9)
O1A 0.029(2) 0.027(3) 0.037(2) -0.0080(19) 0.0041(18) -0.003(2)

loop_
_atom_type_symbol
_atom_type_description
_atom_type_scat_dispersion_real
_atom_type_scat_dispersion_imag
_atom_type_scat_source
C C 0.0033 0.0016 'International Tables Vol C Tables 4.2.6.8 and 6.1.1.4'
H H 0.0000 0.0000 'International Tables Vol C Tables 4.2.6.8 and 6.1.1.4'
N N 0.0061 0.0033 'International Tables Vol C Tables 4.2.6.8 and 6.1.1.4'
O O 0.0106 0.0060 'International Tables Vol C Tables 4.2.6.8 and 6.1.1.4'
Ni Ni 0.3393 1.1124 'International Tables Vol C Tables 4.2.6.8 and 6.1.1.4'

loop_
_geom_angle_atom_site_label_1
_geom_angle_atom_site_label_2
_geom_angle_atom_site_label_3
_geom_angle
_geom_angle_site_symmetry_1
_geom_angle_site_symmetry_3
N8 Ni1 N16 175.3(2) . .
N8 Ni1 O80 88.82(16) . .
N16 Ni1 O80 91.27(16) . .
N8 Ni1 N18 95.07(19) . .
N16 Ni1 N18 89.63(19) . .
O80 Ni1 N18 91.49(18) . .
N8 Ni1 O7 85.66(17) . .
N16 Ni1 O7 89.64(17) . .
O80 Ni1 O7 89.95(15) . .
N18 Ni1 O7 178.40(16) . .
N8 Ni1 O47 91.41(16) . .
N16 Ni1 O47 88.28(16) . .
O80 Ni1 O47 177.28(16) . .
N18 Ni1 O47 91.19(17) . .
O7 Ni1 O47 87.36(15) . .
N4 Ni2 N4 180.0(3) . 2_667
N4 Ni2 O19 91.76(17) . 2_667
N4 Ni2 O19 88.24(17) 2_667 2_667
N4 Ni2 O19 88.24(17) . .
N4 Ni2 O19 91.76(17) 2_667 .
O19 Ni2 O19 180.000(3) 2_667 .
N4 Ni2 O1A 93.15(16) . 2_667
N4 Ni2 O1A 86.85(16) 2_667 2_667
O19 Ni2 O1A 89.40(16) 2_667 2_667
O19 Ni2 O1A 90.60(16) . 2_667
N4 Ni2 O1A 86.85(16) . .
N4 Ni2 O1A 93.15(16) 2_667 .
O19 Ni2 O1A 90.61(16) 2_667 .
O19 Ni2 O1A 89.39(16) . .
O1A Ni2 O1A 179.999(1) 2_667 .
O8 Ni3 N11 92.22(17) . .
O8 Ni3 N9 88.23(18) . .
N11 Ni3 N9 93.5(2) . .
O8 Ni3 N5 91.06(17) . .
N11 Ni3 N5 174.6(2) . .
N9 Ni3 N5 90.87(19) . .
O8 Ni3 O9 176.42(16) . .
N11 Ni3 O9 85.55(16) . .
N9 Ni3 O9 94.70(18) . .
N5 Ni3 O9 90.95(17) . .
O8 Ni3 O18 88.38(16) . .
N11 Ni3 O18 88.43(18) . .
N9 Ni3 O18 176.17(17) . .
N5 Ni3 O18 87.40(18) . .
O9 Ni3 O18 88.76(16) . .
O11 Ni4 N14 88.52(17) . .
O11 Ni4 N1 94.40(17) . .
N14 Ni4 N1 176.0(2) . .
O11 Ni4 O12 178.17(15) . .
N14 Ni4 O12 90.23(17) . .
N1 Ni4 O12 86.78(16) . .
O11 Ni4 O10 92.65(16) . .
N14 Ni4 O10 92.83(16) . .
N1 Ni4 O10 89.82(17) . .
O12 Ni4 O10 88.75(15) . .
O11 Ni4 O13 88.69(16) . .
N14 Ni4 O13 88.13(16) . .
N1 Ni4 O13 89.15(16) . .
O12 Ni4 O13 89.94(15) . .
O10 Ni4 O13 178.37(15) . .
N29 Ni5 N22 174.0(2) . .
N29 Ni5 N21 93.88(19) . .
N22 Ni5 N21 91.81(19) . .
N29 Ni5 O30 92.56(17) . .
N22 Ni5 O30 89.21(16) . .
N21 Ni5 O30 90.20(17) . .
N29 Ni5 O28 90.43(18) . .
N22 Ni5 O28 83.83(18) . .
N21 Ni5 O28 175.23(18) . .
O30 Ni5 O28 91.65(15) . .
N29 Ni5 O27 87.38(16) . .
N22 Ni5 O27 90.89(16) . .
N21 Ni5 O27 89.43(16) . .
O30 Ni5 O27 179.62(16) . .
O28 Ni5 O27 88.73(15) . .
O72 C1 O10 125.4(5) . .
O72 C1 C2 116.0(6) . .
O10 C1 C2 118.4(5) . .
C7 C2 C3 118.5(5) . .
C7 C2 C1 116.7(5) . .
C3 C2 C1 124.7(4) . .
C4 C3 C2 119.1(5) . .
C4 C3 C8 119.5(5) . .
C2 C3 C8 121.4(5) . .
C5 C4 C3 121.0(6) . .
C5 C4 H4A 119.5 . .
C3 C4 H4A 119.5 . .
C6 C5 C4 120.3(6) . .
C6 C5 H5 119.9 . .
C4 C5 H5 119.9 . .
C5 C6 C7 119.5(5) . .
C5 C6 H6 120.2 . .
C7 C6 H6 120.2 . .
C6 C7 C2 121.7(5) . .
C6 C7 O3 122.4(5) . .
C2 C7 O3 115.8(5) . .
O2 C8 O1 117.4(7) . .
O2 C8 O1' 123.2(8) . .
O1 C8 O1' 42.4(6) . .
O2 C8 C3 121.2(6) . .
O1 C8 C3 116.9(7) . .
O1' C8 C3 111.6(7) . .
C15 C9 C10 121.2(6) . .
C15 C9 O3 117.8(6) . .
C10 C9 O3 120.9(5) . .
C9 C10 C11 119.5(6) . .
C9 C10 H10 120.3 . .
C11 C10 H10 120.3 . .
C10 C11 C13 119.3(6) . .
C10 C11 C12 122.4(6) . .
C13 C11 C12 118.2(6) . .
O5 C12 O4 123.1(7) . .
O5 C12 C11 123.0(6) . .
O4 C12 C11 113.9(6) . .
C14 C13 C11 120.9(6) . .
C14 C13 H13 119.5 . .
C11 C13 H13 119.5 . .
C13 C14 C15 119.8(6) . .
C13 C14 C16 119.4(5) . .
C15 C14 C16 120.7(6) . .
C9 C15 C14 119.2(6) . .
C9 C15 H15 120.4 . .
C14 C15 H15 120.4 . .
O6 C16 O8 125.7(6) . .
O6 C16 C14 118.6(5) . .
O8 C16 C14 115.7(6) . .
C18 C17 N5 110.3(6) . .
C18 C17 H17 124.8 . .
N5 C17 H17 124.8 . .
C17 C18 N6 106.4(5) . .
C17 C18 H18 126.8 . .
N6 C18 H18 126.8 . .
N5 C19 N6 112.6(5) . .
N5 C19 H19 123.7 . .
N6 C19 H19 123.7 . .
C25 C20 C21 120.0(6) . .
C25 C20 N6 120.5(5) . .
C21 C20 N6 119.5(5) . .
C22 C21 C20 118.9(5) . .
C22 C21 H21 120.6 . .
C20 C21 H21 120.6 . .
C23 C22 C21 121.0(5) . .
C23 C22 H22 119.5 . .
C21 C22 H22 119.5 . .
C22 C23 C24 119.7(6) . .
C22 C23 N7 120.0(5) . .
C24 C23 N7 120.3(5) . .
C25 C24 C23 120.1(6) . .
C25 C24 H24 119.9 . .
C23 C24 H24 119.9 . .
C24 C25 C20 120.3(5) . .
C24 C25 H25 119.8 . .
C20 C25 H25 119.8 . .
C27 C26 N7 105.9(5) . .
C27 C26 H26 127.1 . .
N7 C26 H26 127.1 . .
C26 C27 N8 110.4(6) . .
C26 C27 H27 124.8 . .
N8 C27 H27 124.8 . .
N8 C28 N7 112.2(5) . .
N8 C28 H28 123.9 . .
N7 C28 H28 123.9 . .
O24 C29 O80 125.6(5) . 1_655
O24 C29 C30 117.9(5) . .
O80 C29 C30 116.5(6) 1_655 .
C35 C30 C31 120.3(5) . .
C35 C30 C29 119.7(5) . .
C31 C30 C29 120.0(6) . .
C32 C31 C30 117.4(6) . .
C32 C31 H31 121.3 . .
C30 C31 H31 121.3 . .
C33 C32 C31 121.8(5) . .
C33 C32 O23 121.1(5) . .
C31 C32 O23 117.0(6) . .
C32 C33 C34 120.4(5) . .
C32 C33 H33 119.8 . .
C34 C33 H33 119.8 . .
C33 C34 C35 118.7(6) . .
C33 C34 C36 122.2(5) . .
C35 C34 C36 119.1(5) . .
C30 C35 C34 121.1(5) . .
C30 C35 H35 119.5 . .
C34 C35 H35 119.5 . .
O25 C36 O26 125.7(6) . .
O25 C36 C34 117.9(5) . .
O26 C36 C34 116.4(5) . .
C38 C37 O23 123.8(5) . .
C38 C37 C68 121.5(5) . .
O23 C37 C68 114.6(5) . .
C37 C38 C39 119.1(5) . .
C37 C38 H38 120.5 . .
C39 C38 H38 120.5 . .
C41 C39 C38 120.6(6) . .
C41 C39 H39 119.7 . .
C38 C39 H39 119.7 . .
C41 C40 C68 119.6(5) . .
C41 C40 C42 117.9(6) . .
C68 C40 C42 122.4(5) . .
C39 C41 C40 120.7(6) . .
C39 C41 H41 119.7 . .
C40 C41 H41 119.7 . .
O22 C42 O21 123.7(6) . .
O22 C42 C40 120.0(6) . .
O21 C42 C40 116.2(6) . .
O1A C43 O20 125.1(6) . .
O1A C43 C68 119.6(6) . .
O20 C43 C68 115.2(5) . .
C46 C44 N4 108.9(6) . .
C46 C44 H44 125.5 . .
N4 C44 H44 125.5 . .
N4 C45 N3 113.3(5) . .
N4 C45 H45 123.4 . .
N3 C45 H45 123.4 . .
C44 C46 N3 107.3(5) . .
C44 C46 H46 126.4 . .
N3 C46 H46 126.4 . .
C48 C47 C52 120.8(5) . .
C48 C47 N3 120.8(5) . .
C52 C47 N3 118.4(5) . .
C49 C48 C47 120.6(5) . .
C49 C48 H48 119.7 . .
C47 C48 H48 119.7 . .
C48 C49 C50 118.9(6) . .
C48 C49 H49 120.5 . .
C50 C49 H49 120.5 . .
C49 C50 C51 120.9(5) . .
C49 C50 N2 119.4(5) . .
C51 C50 N2 119.7(5) . .
C52 C51 C50 120.2(5) . .
C52 C51 H51 119.9 . .
C50 C51 H51 119.9 . .
C51 C52 C47 118.6(6) . .
C51 C52 H52 120.7 . .
C47 C52 H52 120.7 . .
C54 C53 N2 107.2(5) . .
C54 C53 H53 126.4 . .
N2 C53 H53 126.4 . .
C53 C54 N1 109.3(6) . .
C53 C54 H54 125.4 . .
N1 C54 H54 125.4 . .
N1 C55 N2 112.3(6) . .
N1 C55 H55 123.8 . .
N2 C55 H55 123.8 . .
N18 C56 N19 114.1(6) . .
N18 C56 H56 123.0 . .
N19 C56 H56 123.0 . .
N19 C57 C58 105.8(8) . .
N19 C57 H57 127.1 . .
C58 C57 H57 127.1 . .
N18 C58 C57 110.2(7) . .
N18 C58 H58 124.9 . .
C57 C58 H58 124.9 . .
C64 C59 C60 120.0(6) . .
C64 C59 H59 120.0 . .
C60 C59 H59 120.0 . .
C61 C60 C59 120.1(6) . .
C61 C60 N19 119.0(5) . .
C59 C60 N19 120.9(6) . .
C60 C61 C62 120.2(6) . .
C60 C61 H61 119.9 . .
C62 C61 H61 119.9 . .
C61 C62 C63 119.4(6) . .
C61 C62 H62 120.3 . .
C63 C62 H62 120.3 . .
C64 C63 C62 120.5(5) . .
C64 C63 N20 119.9(5) . .
C62 C63 N20 119.6(6) . .
C59 C64 C63 119.7(6) . .
C59 C64 H64 120.1 . .
C63 C64 H64 120.1 . .
C66 C65 N20 105.4(6) . .
C66 C65 H65 127.3 . .
N20 C65 H65 127.3 . .
C65 C66 N21 110.7(6) . .
C65 C66 H66 124.6 . .
N21 C66 H66 124.6 . .
N21 C67 N20 113.2(5) . .
N21 C67 H67 123.4 . .
N20 C67 H67 123.4 . .
C37 C68 C40 118.5(5) . .
C37 C68 C43 117.5(5) . .
C40 C68 C43 123.7(5) . .
N16 C69 N17 110.8(5) . .
N16 C69 H69 124.6 . .
N17 C69 H69 124.6 . .
C71 C70 N16 109.3(5) . .
C71 C70 H70 125.3 . .
N16 C70 H70 125.3 . .
C70 C71 N17 106.7(5) . .
C70 C71 H71 126.7 . .
N17 C71 H71 126.7 . .
C73 C72 C74 120.1(5) . 2_566
C73 C72 H72 119.9 . .
C74 C72 H72 119.9 2_566 .
C72 C73 C74 120.1(5) . .
C72 C73 N17 120.2(5) . .
C74 C73 N17 119.7(6) . .
C73 C74 C72 119.8(6) . 2_566
C73 C74 H74 120.1 . .
C72 C74 H74 120.1 2_566 .
O17 C75 C76 114.4(5) . .
O17 C75 C80 124.0(5) . .
C76 C75 C80 121.6(5) . .
C75 C76 C77 119.0(5) . .
C75 C76 C84 115.8(5) . .
C77 C76 C84 124.4(5) . .
C78 C77 C76 119.1(5) . .
C78 C77 C81 117.6(5) . .
C76 C77 C81 123.2(5) . .
C79 C78 C77 120.7(6) . .
C79 C78 H78 119.7 . .
C77 C78 H78 119.7 . .
C80 C79 C78 120.3(6) . .
C80 C79 H79 119.8 . .
C78 C79 H79 119.8 . .
C79 C80 C75 119.3(5) . .
C79 C80 H80 120.4 . .
C75 C80 H80 120.4 . .
O16 C81 O15 124.0(6) . .
O16 C81 C77 122.1(6) . .
O15 C81 C77 114.0(5) . .
C83 C82 C113 119.4(5) . 2_866
C83 C82 H82 120.3 . .
C113 C82 H82 120.3 2_866 .
C82 C83 C111 121.8(5) . 2_866
C82 C83 O17 120.6(5) . .
C111 C83 O17 117.3(6) 2_866 .
O13 C84 O14 126.5(6) . .
O13 C84 C76 119.8(5) . .
O14 C84 C76 113.6(6) . .
C87 C85 N14 109.8(6) . .
C87 C85 H85 125.1 . .
N14 C85 H85 125.1 . .
N14 C86 N15 111.0(6) . .
N14 C86 H86 124.5 . .
N15 C86 H86 124.5 . .
N15 C87 C85 106.4(5) . .
N15 C87 H87 126.8 . .
C85 C87 H87 126.8 . .
C89 C88 C90 120.5(5) . 2_876
C89 C88 H88 119.7 . .
C90 C88 H88 119.7 2_876 .
C88 C89 C90 121.2(5) . .
C88 C89 N15 121.0(5) . .
C90 C89 N15 117.8(5) . .
C89 C90 C88 118.3(6) . 2_876
C89 C90 H90 120.9 . .
C88 C90 H90 120.9 2_876 .
N9 C91 C92 110.9(7) . .
N9 C91 H91 124.6 . .
C92 C91 H91 124.6 . .
N10 C92 C91 104.8(7) . .
N10 C92 H92 127.6 . .
C91 C92 H92 127.6 . .
N9 C93 N10 112.5(5) . .
N9 C93 H93 123.7 . .
N10 C93 H93 123.7 . .
C1A C95' C94' 119.2(11) . 2_577
C1A C95' H95' 120.4 . .
C94' C95' H95' 120.4 2_577 .
C1A C95 C94 124.5(19) . 2_577
C1A C95 H95 117.8 . .
C94 C95 H95 117.8 2_577 .
C1A C94' C95' 120.4(10) . 2_577
C1A C94' H94' 119.8 . .
C95' C94' H94' 119.8 2_577 .
C95 C94 C1A 115.6(17) 2_577 .
C95 C94 H94 122.2 2_577 .
C1A C94 H94 122.2 . .
N11 C96 N12 110.8(5) . .
N11 C96 H96 124.6 . .
N12 C96 H96 124.6 . .
C98 C97 N12 105.6(5) . .
C98 C97 H97 127.2 . .
N12 C97 H97 127.2 . .
C97 C98 N11 110.3(5) . .
C97 C98 H98 124.9 . .
N11 C98 H98 124.9 . .
C105 C100 C101 120.4(5) . .
C105 C100 N12 120.9(5) . .
C101 C100 N12 118.7(6) . .
C100 C101 C102 119.4(6) . .
C100 C101 H101 120.3 . .
C102 C101 H101 120.3 . .
C101 C102 C103 120.2(6) . .
C101 C102 H102 119.9 . .
C103 C102 H102 119.9 . .
C104 C103 C102 119.3(5) . .
C104 C103 N13 121.6(6) . .
C102 C103 N13 119.0(5) . .
C103 C104 C105 120.3(6) . .
C103 C104 H104 119.9 . .
C105 C104 H104 119.9 . .
C100 C105 C104 120.1(6) . .
C100 C105 H105 120.0 . .
C104 C105 H105 120.0 . .
N29 C106 N13 110.6(5) 2_767 .
N29 C106 H106 124.7 2_767 .
N13 C106 H106 124.7 . .
C108 C107 N13 105.7(6) . .
C108 C107 H107 127.2 . .
N13 C107 H107 127.2 . .
C107 C108 N29 110.8(5) . 2_767
C107 C108 H108 124.6 . .
N29 C108 H108 124.6 2_767 .
O30 C109 O31 126.4(5) . .
O30 C109 C110 116.3(6) . .
O31 C109 C110 117.3(5) . .
C112 C110 C111 119.3(5) . .
C112 C110 C109 123.0(5) . .
C111 C110 C109 117.7(6) . .
C83 C111 C110 118.7(6) 2_866 .
C83 C111 H111 120.7 2_866 .
C110 C111 H111 120.7 . .
C110 C112 C113 122.0(5) . .
C110 C112 H112 119.0 . .
C113 C112 H112 119.0 . .
C112 C113 C82 118.7(6) . 2_866
C112 C113 C114 122.8(5) . .
C82 C113 C114 118.5(5) 2_866 .
O33 C114 O32 123.3(7) . .
O33 C114 C113 121.2(6) . .
O32 C114 C113 115.5(5) . .
C116 C115 N22 108.9(6) . .
C116 C115 H115 125.5 . .
N22 C115 H115 125.5 . .
C115 C116 N23 107.4(5) . .
C115 C116 H116 126.3 . .
N23 C116 H116 126.3 . .
N22 C117 N23 112.7(5) . .
N22 C117 H117 123.7 . .
N23 C117 H117 123.7 . .
C120 C118 C119 119.6(6) 2_756 .
C120 C118 H118 120.2 2_756 .
C119 C118 H118 120.2 . .
C120 C119 C118 119.4(6) . .
C120 C119 N23 121.2(5) . .
C118 C119 N23 119.4(5) . .
C119 C120 C118 120.9(6) . 2_756
C119 C120 H120 119.5 . .
C118 C120 H120 119.5 2_756 .
C94' C1A C95 39.3(9) . .
C94' C1A C95' 120.3(8) . .
C95 C1A C95' 104.4(13) . .
C94' C1A N10 120.7(7) . .
C95 C1A N10 121.2(11) . .
C95' C1A N10 119.0(8) . .
C94' C1A C94 106.5(11) . .
C95 C1A C94 119.9(12) . .
C95' C1A C94 40.9(7) . .
N10 C1A C94 118.9(9) . .
C55 N1 C54 105.6(5) . .
C55 N1 Ni4 121.9(4) . .
C54 N1 Ni4 132.1(4) . .
C55 N2 C53 105.6(5) . .
C55 N2 C50 125.0(5) . .
C53 N2 C50 129.4(5) . .
C45 N3 C46 105.5(5) . .
C45 N3 C47 126.2(5) . .
C46 N3 C47 128.2(5) . .
C45 N4 C44 104.9(5) . .
C45 N4 Ni2 128.3(4) . .
C44 N4 Ni2 126.3(4) . .
C19 N5 C17 105.0(5) . .
C19 N5 Ni3 125.1(4) . .
C17 N5 Ni3 129.8(4) . .
C19 N6 C18 105.7(5) . .
C19 N6 C20 125.9(5) . .
C18 N6 C20 128.3(5) . .
C28 N7 C26 106.6(5) . .
C28 N7 C23 125.9(5) . .
C26 N7 C23 127.5(5) . .
C28 N8 C27 104.9(5) . .
C28 N8 Ni1 125.8(4) . .
C27 N8 Ni1 129.3(4) . .
C93 N9 C91 105.1(6) . .
C93 N9 Ni3 128.7(4) . .
C91 N9 Ni3 125.8(5) . .
C93 N10 C92 106.6(5) . .
C93 N10 C1A 127.0(5) . .
C92 N10 C1A 126.4(6) . .
C96 N11 C98 106.3(5) . .
C96 N11 Ni3 125.3(4) . .
C98 N11 Ni3 128.4(4) . .
C96 N12 C97 107.0(5) . .
C96 N12 C100 126.9(5) . .
C97 N12 C100 126.1(5) . .
C106 N13 C107 107.2(5) . .
C106 N13 C103 125.2(5) . .
C107 N13 C103 127.5(5) . .
C86 N14 C85 105.5(5) . .
C86 N14 Ni4 126.6(4) . .
C85 N14 Ni4 126.6(4) . .
C87 N15 C86 107.2(4) . .
C87 N15 C89 127.4(5) . .
C86 N15 C89 125.1(5) . .
C69 N16 C70 105.9(5) . .
C69 N16 Ni1 126.3(4) . .
C70 N16 Ni1 127.6(4) . .
C69 N17 C71 107.2(4) . .
C69 N17 C73 126.1(5) . .
C71 N17 C73 126.5(5) . .
C56 N18 C58 104.5(6) . .
C56 N18 Ni1 131.5(4) . .
C58 N18 Ni1 123.9(5) . .
C56 N19 C57 105.0(6) . .
C56 N19 C60 129.5(5) . .
C57 N19 C60 125.3(6) . .
C67 N20 C65 106.6(5) . .
C67 N20 C63 127.4(5) . .
C65 N20 C63 126.1(5) . .
C67 N21 C66 104.1(5) . .
C67 N21 Ni5 130.1(4) . .
C66 N21 Ni5 125.5(4) . .
C117 N22 C115 105.6(5) . .
C117 N22 Ni5 122.9(4) . .
C115 N22 Ni5 131.3(4) . .
C117 N23 C116 105.5(5) . .
C117 N23 C119 126.4(5) . .
C116 N23 C119 128.1(5) . .
C106 N29 C108 105.7(5) 2_767 2_767
C106 N29 Ni5 124.7(4) 2_767 .
C108 N29 Ni5 129.4(4) 2_767 .
C9 O3 C7 118.4(5) . .
C12 O4 H4 109.5 . .
Ni1 O7 H7A 106.7 . .
Ni1 O7 H7B 96.0 . .
H7A O7 H7B 94.5 . .
C16 O8 Ni3 131.4(4) . .
Ni3 O9 H9A 110.9 . .
Ni3 O9 H9B 109.8 . .
H9A O9 H9B 108.2 . .
C1 O10 Ni4 130.1(4) . .
Ni4 O11 H11B 108.4 . .
Ni4 O11 H11A 110.8 . .
H11B O11 H11A 116.2 . .
Ni4 O12 H12A 111.6 . .
Ni4 O12 H12B 110.8 . .
H12A O12 H12B 107.4 . .
C84 O13 Ni4 128.9(4) . .
C75 O17 C83 120.4(4) . .
Ni3 O18 H18A 109.2 . .
Ni3 O18 H18B 109.2 . .
H18A O18 H18B 109.5 . .
Ni2 O19 H19A 129(3) . .
Ni2 O19 H19B 92.0 . .
H19A O19 H19B 119.8 . .
C42 O21 H21A 109.5 . .
C37 O23 C32 120.2(4) . .
Ni5 O27 H27A 111.2 . .
Ni5 O27 H27B 110.5 . .
H27A O27 H27B 107.7 . .
Ni5 O28 H28A 111.0 . .
Ni5 O28 H28B 110.3 . .
H28A O28 H28B 107.9 . .
C109 O30 Ni5 128.4(4) . .
H34A O34 H34B 109.5 . .
H35A O35 H35B 112.6 . .
H36A O36 H36B 109.5 . .
H37A O37 H37B 109.5 . .
H38A O38 H38B 109.4 . .
H39A O39 H39B 109.5 . .
H40A O40 H40B 109.3 . .
H41A O41 H41B 109.3 . .
H42A O42 H42B 109.4 . .
Ni1 O47 H47A 103.0 . .
Ni1 O47 H47B 110.0 . .
H47A O47 H47B 104.6 . .
C29 O80 Ni1 130.0(4) 1_455 .
C43 O1A Ni2 129.0(4) . .

loop_
_geom_bond_atom_site_label_1
_geom_bond_atom_site_label_2
_geom_bond_distance
_geom_bond_site_symmetry_2
Ni1 N8 2.062(4) .
Ni1 N16 2.075(4) .
Ni1 O80 2.079(4) .
Ni1 N18 2.085(5) .
Ni1 O7 2.118(4) .
Ni1 O47 2.132(3) .
Ni2 N4 2.072(4) .
Ni2 N4 2.072(4) 2_667
Ni2 O19 2.099(4) 2_667
Ni2 O19 2.099(4) .
Ni2 O1A 2.124(4) 2_667
Ni2 O1A 2.124(4) .
Ni3 O8 2.061(4) .
Ni3 N11 2.064(4) .
Ni3 N9 2.077(5) .
Ni3 N5 2.081(4) .
Ni3 O9 2.101(4) .
Ni3 O18 2.123(4) .
Ni4 O11 2.047(4) .
Ni4 N14 2.057(4) .
Ni4 N1 2.081(4) .
Ni4 O12 2.104(4) .
Ni4 O10 2.114(4) .
Ni4 O13 2.154(4) .
Ni5 N29 2.059(4) .
Ni5 N22 2.074(4) .
Ni5 N21 2.080(5) .
Ni5 O30 2.097(3) .
Ni5 O28 2.103(4) .
Ni5 O27 2.142(3) .
C1 O72 1.254(7) .
C1 O10 1.261(7) .
C1 C2 1.534(7) .
C2 C7 1.387(7) .
C2 C3 1.395(7) .
C3 C4 1.393(8) .
C3 C8 1.512(7) .
C4 C5 1.371(7) .
C4 H4A 0.9300 .
C5 C6 1.364(8) .
C5 H5 0.9300 .
C6 C7 1.377(7) .
C6 H6 0.9300 .
C7 O3 1.390(6) .
C8 O2 1.213(7) .
C8 O1 1.251(12) .
C8 O1' 1.330(13) .
C9 C15 1.384(8) .
C9 C10 1.384(9) .
C9 O3 1.387(6) .
C10 C11 1.390(8) .
C10 H10 0.9300 .
C11 C13 1.397(8) .
C11 C12 1.483(9) .
C12 O5 1.212(7) .
C12 O4 1.312(7) .
C13 C14 1.374(8) .
C13 H13 0.9300 .
C14 C15 1.399(7) .
C14 C16 1.512(8) .
C15 H15 0.9300 .
C16 O6 1.252(7) .
C16 O8 1.260(6) .
C17 C18 1.348(8) .
C17 N5 1.362(7) .
C17 H17 0.9300 .
C18 N6 1.370(7) .
C18 H18 0.9300 .
C19 N5 1.303(7) .
C19 N6 1.351(6) .
C19 H19 0.9300 .
C20 C25 1.376(8) .
C20 C21 1.386(7) .
C20 N6 1.418(7) .
C21 C22 1.382(8) .
C21 H21 0.9300 .
C22 C23 1.366(8) .
C22 H22 0.9300 .
C23 C24 1.378(7) .
C23 N7 1.431(7) .
C24 C25 1.370(8) .
C24 H24 0.9300 .
C25 H25 0.9300 .
C26 C27 1.358(8) .
C26 N7 1.366(7) .
C26 H26 0.9300 .
C27 N8 1.366(7) .
C27 H27 0.9300 .
C28 N8 1.311(7) .
C28 N7 1.348(6) .
C28 H28 0.9300 .
C29 O24 1.255(7) .
C29 O80 1.261(6) 1_655
C29 C30 1.530(7) .
C30 C35 1.378(8) .
C30 C31 1.404(7) .
C31 C32 1.393(8) .
C31 H31 0.9300 .
C32 C33 1.373(8) .
C32 O23 1.404(6) .
C33 C34 1.379(7) .
C33 H33 0.9300 .
C34 C35 1.392(7) .
C34 C36 1.509(8) .
C35 H35 0.9300 .
C36 O25 1.238(6) .
C36 O26 1.279(6) .
C37 C38 1.378(7) .
C37 O23 1.389(6) .
C37 C68 1.400(7) .
C38 C39 1.388(8) .
C38 H38 0.9300 .
C39 C41 1.374(8) .
C39 H39 0.9300 .
C40 C41 1.391(8) .
C40 C68 1.400(7) .
C40 C42 1.516(8) .
C41 H41 0.9300 .
C42 O22 1.203(7) .
C42 O21 1.244(8) .
C43 O1A 1.255(7) .
C43 O20 1.264(7) .
C43 C68 1.525(8) .
C44 C46 1.357(7) .
C44 N4 1.385(7) .
C44 H44 0.9300 .
C45 N4 1.294(7) .
C45 N3 1.352(6) .
C45 H45 0.9300 .
C46 N3 1.359(7) .
C46 H46 0.9300 .
C47 C48 1.375(8) .
C47 C52 1.399(7) .
C47 N3 1.425(6) .
C48 C49 1.373(7) .
C48 H48 0.9300 .
C49 C50 1.384(7) .
C49 H49 0.9300 .
C50 C51 1.387(8) .
C50 N2 1.432(6) .
C51 C52 1.374(7) .
C51 H51 0.9300 .
C52 H52 0.9300 .
C53 C54 1.349(7) .
C53 N2 1.372(7) .
C53 H53 0.9300 .
C54 N1 1.368(7) .
C54 H54 0.9300 .
C55 N1 1.310(7) .
C55 N2 1.346(6) .
C55 H55 0.9300 .
C56 N18 1.313(7) .
C56 N19 1.325(8) .
C56 H56 0.9300 .
C57 N19 1.366(8) .
C57 C58 1.382(11) .
C57 H57 0.9300 .
C58 N18 1.327(9) .
C58 H58 0.9300 .
C59 C64 1.374(8) .
C59 C60 1.383(7) .
C59 H59 0.9300 .
C60 C61 1.371(8) .
C60 N19 1.434(7) .
C61 C62 1.378(8) .
C61 H61 0.9300 .
C62 C63 1.383(7) .
C62 H62 0.9300 .
C63 C64 1.376(8) .
C63 N20 1.437(7) .
C64 H64 0.9300 .
C65 C66 1.365(9) .
C65 N20 1.376(7) .
C65 H65 0.9300 .
C66 N21 1.386(7) .
C66 H66 0.9300 .
C67 N21 1.307(6) .
C67 N20 1.354(7) .
C67 H67 0.9300 .
C69 N16 1.314(6) .
C69 N17 1.356(6) .
C69 H69 0.9300 .
C70 C71 1.346(7) .
C70 N16 1.388(7) .
C70 H70 0.9300 .
C71 N17 1.369(7) .
C71 H71 0.9300 .
C72 C73 1.377(8) .
C72 C74 1.389(7) 2_566
C72 H72 0.9300 .
C73 C74 1.380(7) .
C73 N17 1.436(6) .
C74 C72 1.389(7) 2_566
C74 H74 0.9300 .
C75 O17 1.371(6) .
C75 C76 1.386(7) .
C75 C80 1.391(8) .
C76 C77 1.402(7) .
C76 C84 1.534(7) .
C77 C78 1.399(8) .
C77 C81 1.501(8) .
C78 C79 1.386(7) .
C78 H78 0.9300 .
C79 C80 1.374(8) .
C79 H79 0.9300 .
C80 H80 0.9300 .
C81 O16 1.216(6) .
C81 O15 1.298(7) .
C82 C83 1.370(8) .
C82 C113 1.396(8) 2_866
C82 H82 0.9300 .
C83 C111 1.386(7) 2_866
C83 O17 1.388(6) .
C84 O13 1.243(7) .
C84 O14 1.265(7) .
C85 C87 1.358(7) .
C85 N14 1.369(7) .
C85 H85 0.9300 .
C86 N14 1.318(7) .
C86 N15 1.357(6) .
C86 H86 0.9300 .
C87 N15 1.353(7) .
C87 H87 0.9300 .
C88 C89 1.352(8) .
C88 C90 1.396(7) 2_876
C88 H88 0.9300 .
C89 C90 1.389(7) .
C89 N15 1.431(6) .
C90 C88 1.396(7) 2_876
C90 H90 0.9300 .
C91 N9 1.344(8) .
C91 C92 1.366(10) .
C91 H91 0.9300 .
C92 N10 1.368(8) .
C92 H92 0.9300 .
C93 N9 1.300(7) .
C93 N10 1.340(8) .
C93 H93 0.9300 .
C95' C1A 1.360(13) .
C95' C94' 1.427(16) 2_577
C95' H95' 0.9300 .
C95 C1A 1.36(2) .
C95 C94 1.37(3) 2_577
C95 H95 0.9300 .
C94' C1A 1.343(14) .
C94' C95' 1.427(16) 2_577
C94' H94' 0.9300 .
C94 C95 1.37(3) 2_577
C94 C1A 1.441(17) .
C94 H94 0.9300 .
C96 N11 1.311(6) .
C96 N12 1.352(6) .
C96 H96 0.9300 .
C97 C98 1.349(7) .
C97 N12 1.378(7) .
C97 H97 0.9300 .
C98 N11 1.360(7) .
C98 H98 0.9300 .
C100 C105 1.353(8) .
C100 C101 1.375(8) .
C100 N12 1.439(6) .
C101 C102 1.381(7) .
C101 H101 0.9300 .
C102 C103 1.392(8) .
C102 H102 0.9300 .
C103 C104 1.349(8) .
C103 N13 1.423(6) .
C104 C105 1.398(7) .
C104 H104 0.9300 .
C105 H105 0.9300 .
C106 N29 1.320(6) 2_767
C106 N13 1.358(7) .
C106 H106 0.9300 .
C107 C108 1.345(7) .
C107 N13 1.376(7) .
C107 H107 0.9300 .
C108 N29 1.366(7) 2_767
C108 H108 0.9300 .
C109 O30 1.255(6) .
C109 O31 1.257(7) .
C109 C110 1.517(7) .
C110 C112 1.362(8) .
C110 C111 1.408(7) .
C111 C83 1.386(7) 2_866
C111 H111 0.9300 .
C112 C113 1.393(7) .
C112 H112 0.9300 .
C113 C82 1.396(8) 2_866
C113 C114 1.481(8) .
C114 O33 1.245(7) .
C114 O32 1.303(7) .
C115 C116 1.355(8) .
C115 N22 1.368(6) .
C115 H115 0.9300 .
C116 N23 1.371(7) .
C116 H116 0.9300 .
C117 N22 1.312(7) .
C117 N23 1.340(6) .
C117 H117 0.9300 .
C118 C120 1.368(9) 2_756
C118 C119 1.377(7) .
C118 H118 0.9300 .
C119 C120 1.357(7) .
C119 N23 1.427(7) .
C120 C118 1.368(9) 2_756
C120 H120 0.9300 .
C1A N10 1.421(7) .
N29 C106 1.320(6) 2_767
N29 C108 1.366(7) 2_767
O4 H4 0.8200 .
O7 H7A 0.8481 .
O7 H7B 0.8902 .
O9 H9A 0.8688 .
O9 H9B 0.8678 .
O11 H11B 0.6298 .
O11 H11A 0.8503 .
O12 H12A 0.8814 .
O12 H12B 0.8809 .
O18 H18A 0.9600 .
O18 H18B 0.9600 .
O19 H19A 0.98(4) .
O19 H19B 0.9402 .
O21 H21A 0.8200 .
O27 H27A 0.8772 .
O27 H27B 0.8761 .
O28 H28A 0.8732 .
O28 H28B 0.8723 .
O34 H34A 0.8502 .
O34 H34B 0.8497 .
O35 H35A 0.8509 .
O35 H35B 0.8033 .
O36 H36A 0.8495 .
O36 H36B 0.8508 .
O37 H37A 0.8508 .
O37 H37B 0.8497 .
O38 H38A 0.8500 .
O38 H38B 0.8503 .
O39 H39A 0.8490 .
O39 H39B 0.8508 .
O40 H40A 0.8487 .
O40 H40B 0.8530 .
O41 H41A 0.8001 .
O41 H41B 0.9000 .
O42 H42A 0.8506 .
O42 H42B 0.8502 .
O47 H47A 1.0620 .
O47 H47B 0.8697 .
O80 C29 1.261(6) 1_455

loop_
_geom_torsion_atom_site_label_1
_geom_torsion_atom_site_label_2
_geom_torsion_atom_site_label_3
_geom_torsion_atom_site_label_4
_geom_torsion
_geom_torsion_site_symmetry_1
_geom_torsion_site_symmetry_4
O72 C1 C2 C7 90.9(6) . .
O10 C1 C2 C7 -85.0(7) . .
O72 C1 C2 C3 -84.8(7) . .
O10 C1 C2 C3 99.3(7) . .
C7 C2 C3 C4 -1.6(9) . .
C1 C2 C3 C4 174.1(6) . .
C7 C2 C3 C8 177.6(6) . .
C1 C2 C3 C8 -6.7(10) . .
C2 C3 C4 C5 1.5(10) . .
C8 C3 C4 C5 -177.7(6) . .
C3 C4 C5 C6 -1.1(11) . .
C4 C5 C6 C7 0.8(11) . .
C5 C6 C7 C2 -0.9(10) . .
C5 C6 C7 O3 174.6(6) . .
C3 C2 C7 C6 1.3(10) . .
C1 C2 C7 C6 -174.7(6) . .
C3 C2 C7 O3 -174.5(5) . .
C1 C2 C7 O3 9.5(8) . .
C4 C3 C8 O2 -15.8(11) . .
C2 C3 C8 O2 165.0(7) . .
C4 C3 C8 O1 -171.4(8) . .
C2 C3 C8 O1 9.4(12) . .
C4 C3 C8 O1' 142.3(10) . .
C2 C3 C8 O1' -36.9(12) . .
C15 C9 C10 C11 -0.1(10) . .
O3 C9 C10 C11 176.2(5) . .
C9 C10 C11 C13 -1.0(9) . .
C9 C10 C11 C12 -177.8(6) . .
C10 C11 C12 O5 173.5(6) . .
C13 C11 C12 O5 -3.3(10) . .
C10 C11 C12 O4 -6.0(9) . .
C13 C11 C12 O4 177.1(6) . .
C10 C11 C13 C14 0.8(9) . .
C12 C11 C13 C14 177.8(6) . .
C11 C13 C14 C15 0.4(9) . .
C11 C13 C14 C16 -176.1(5) . .
C10 C9 C15 C14 1.2(9) . .
O3 C9 C15 C14 -175.1(5) . .
C13 C14 C15 C9 -1.4(9) . .
C16 C14 C15 C9 175.1(5) . .
C13 C14 C16 O6 -173.0(5) . .
C15 C14 C16 O6 10.5(8) . .
C13 C14 C16 O8 8.3(8) . .
C15 C14 C16 O8 -168.1(5) . .
N5 C17 C18 N6 0.8(8) . .
C25 C20 C21 C22 -2.3(10) . .
N6 C20 C21 C22 177.1(6) . .
C20 C21 C22 C23 1.1(11) . .
C21 C22 C23 C24 0.0(11) . .
C21 C22 C23 N7 179.2(6) . .
C22 C23 C24 C25 0.0(11) . .
N7 C23 C24 C25 -179.2(7) . .
C23 C24 C25 C20 -1.1(11) . .
C21 C20 C25 C24 2.3(11) . .
N6 C20 C25 C24 -177.0(7) . .
N7 C26 C27 N8 1.1(9) . .
O24 C29 C30 C35 168.0(5) . .
O80 C29 C30 C35 -11.5(8) 1_655 .
O24 C29 C30 C31 -12.8(8) . .
O80 C29 C30 C31 167.7(5) 1_655 .
C35 C30 C31 C32 5.9(8) . .
C29 C30 C31 C32 -173.3(5) . .
C30 C31 C32 C33 -5.3(9) . .
C30 C31 C32 O23 172.1(5) . .
C31 C32 C33 C34 1.7(9) . .
O23 C32 C33 C34 -175.7(5) . .
C32 C33 C34 C35 1.5(9) . .
C32 C33 C34 C36 -179.4(6) . .
C31 C30 C35 C34 -2.9(9) . .
C29 C30 C35 C34 176.3(5) . .
C33 C34 C35 C30 -0.9(9) . .
C36 C34 C35 C30 -180.0(5) . .
C33 C34 C36 O25 157.5(6) . .
C35 C34 C36 O25 -23.5(9) . .
C33 C34 C36 O26 -21.7(8) . .
C35 C34 C36 O26 157.3(5) . .
O23 C37 C38 C39 -176.9(6) . .
C68 C37 C38 C39 0.4(10) . .
C37 C38 C39 C41 0.5(10) . .
C38 C39 C41 C40 -0.7(11) . .
C68 C40 C41 C39 -0.1(10) . .
C42 C40 C41 C39 178.2(6) . .
C41 C40 C42 O22 16.4(10) . .
C68 C40 C42 O22 -165.4(6) . .
C41 C40 C42 O21 -163.1(7) . .
C68 C40 C42 O21 15.1(10) . .
N4 C44 C46 N3 -0.9(8) . .
C52 C47 C48 C49 1.8(10) . .
N3 C47 C48 C49 -177.3(6) . .
C47 C48 C49 C50 -0.6(10) . .
C48 C49 C50 C51 -1.1(10) . .
C48 C49 C50 N2 -178.0(6) . .
C49 C50 C51 C52 1.6(10) . .
N2 C50 C51 C52 178.5(6) . .
C50 C51 C52 C47 -0.4(10) . .
C48 C47 C52 C51 -1.3(10) . .
N3 C47 C52 C51 177.9(6) . .
N2 C53 C54 N1 0.7(7) . .
N19 C57 C58 N18 -0.2(12) . .
C64 C59 C60 C61 0.6(11) . .
C64 C59 C60 N19 -178.1(6) . .
C59 C60 C61 C62 -1.4(11) . .
N19 C60 C61 C62 177.3(6) . .
C60 C61 C62 C63 1.4(11) . .
C61 C62 C63 C64 -0.6(10) . .
C61 C62 C63 N20 -179.6(6) . .
C60 C59 C64 C63 0.2(11) . .
C62 C63 C64 C59 -0.2(10) . .
N20 C63 C64 C59 178.7(6) . .
N20 C65 C66 N21 0.1(9) . .
C38 C37 C68 C40 -1.1(9) . .
O23 C37 C68 C40 176.4(5) . .
C38 C37 C68 C43 172.9(6) . .
O23 C37 C68 C43 -9.6(8) . .
C41 C40 C68 C37 1.0(9) . .
C42 C40 C68 C37 -177.2(6) . .
C41 C40 C68 C43 -172.7(6) . .
C42 C40 C68 C43 9.1(10) . .
O1A C43 C68 C37 87.5(7) . .
O20 C43 C68 C37 -90.7(6) . .
O1A C43 C68 C40 -98.8(7) . .
O20 C43 C68 C40 83.0(7) . .
N16 C70 C71 N17 0.3(8) . .
C74 C72 C73 C74 -1.0(11) 2_566 .
C74 C72 C73 N17 179.2(5) 2_566 .
C72 C73 C74 C72 1.0(11) . 2_566
N17 C73 C74 C72 -179.3(5) . 2_566
O17 C75 C76 C77 175.9(5) . .
C80 C75 C76 C77 -1.3(9) . .
O17 C75 C76 C84 -13.5(8) . .
C80 C75 C76 C84 169.3(6) . .
C75 C76 C77 C78 0.5(9) . .
C84 C76 C77 C78 -169.3(6) . .
C75 C76 C77 C81 -176.8(5) . .
C84 C76 C77 C81 13.5(9) . .
C76 C77 C78 C79 1.5(9) . .
C81 C77 C78 C79 178.9(6) . .
C77 C78 C79 C80 -2.6(10) . .
C78 C79 C80 C75 1.8(10) . .
O17 C75 C80 C79 -176.7(6) . .
C76 C75 C80 C79 0.2(9) . .
C78 C77 C81 O16 22.4(9) . .
C76 C77 C81 O16 -160.3(6) . .
C78 C77 C81 O15 -158.1(6) . .
C76 C77 C81 O15 19.2(9) . .
C113 C82 C83 C111 -2.0(9) 2_866 2_866
C113 C82 C83 O17 -176.9(5) 2_866 .
C75 C76 C84 O13 93.2(7) . .
C77 C76 C84 O13 -96.8(7) . .
C75 C76 C84 O14 -83.6(6) . .
C77 C76 C84 O14 86.4(7) . .
N14 C85 C87 N15 -0.7(7) . .
C90 C88 C89 C90 1.2(11) 2_876 .
C90 C88 C89 N15 -179.5(6) 2_876 .
C88 C89 C90 C88 -1.2(11) . 2_876
N15 C89 C90 C88 179.5(6) . 2_876
N9 C91 C92 N10 -2.2(11) . .
N12 C97 C98 N11 0.6(8) . .
C105 C100 C101 C102 -3.1(12) . .
N12 C100 C101 C102 -179.9(6) . .
C100 C101 C102 C103 -1.3(11) . .
C101 C102 C103 C104 5.3(11) . .
C101 C102 C103 N13 -177.8(6) . .
C102 C103 C104 C105 -4.8(11) . .
N13 C103 C104 C105 178.3(6) . .
C101 C100 C105 C104 3.6(12) . .
N12 C100 C105 C104 -179.7(6) . .
C103 C104 C105 C100 0.4(12) . .
N13 C107 C108 N29 -1.6(9) . 2_767
O30 C109 C110 C112 15.6(8) . .
O31 C109 C110 C112 -165.2(6) . .
O30 C109 C110 C111 -162.7(5) . .
O31 C109 C110 C111 16.5(8) . .
C112 C110 C111 C83 -3.0(8) . 2_866
C109 C110 C111 C83 175.3(5) . 2_866
C111 C110 C112 C113 1.4(9) . .
C109 C110 C112 C113 -176.8(5) . .
C110 C112 C113 C82 1.9(9) . 2_866
C110 C112 C113 C114 -175.6(5) . .
C112 C113 C114 O33 -166.1(6) . .
C82 C113 C114 O33 16.4(9) 2_866 .
C112 C113 C114 O32 13.7(8) . .
C82 C113 C114 O32 -163.8(5) 2_866 .
N22 C115 C116 N23 -0.4(9) . .
C120 C118 C119 C120 2.1(14) 2_756 .
C120 C118 C119 N23 -177.3(7) 2_756 .
C118 C119 C120 C118 -2.1(14) . 2_756
N23 C119 C120 C118 177.2(7) . 2_756
C95' C94' C1A C95 78(2) 2_577 .
C95' C94' C1A C95' 3(2) 2_577 .
C95' C94' C1A N10 -178.5(10) 2_577 .
C95' C94' C1A C94 -38.9(19) 2_577 .
C94 C95 C1A C94' -79(2) 2_577 .
C94 C95 C1A C95' 42(2) 2_577 .
C94 C95 C1A N10 179.4(16) 2_577 .
C94 C95 C1A C94 0(3) 2_577 .
C94' C95' C1A C94' -3(2) 2_577 .
C94' C95' C1A C95 -42.5(18) 2_577 .
C94' C95' C1A N10 178.5(10) 2_577 .
C94' C95' C1A C94 76.8(17) 2_577 .
C95 C94 C1A C94' 40(2) 2_577 .
C95 C94 C1A C95 0(3) 2_577 .
C95 C94 C1A C95' -77.3(19) 2_577 .
C95 C94 C1A N10 -179.4(13) 2_577 .
N2 C55 N1 C54 -0.1(7) . .
N2 C55 N1 Ni4 173.7(4) . .
C53 C54 N1 C55 -0.4(7) . .
C53 C54 N1 Ni4 -173.3(4) . .
O11 Ni4 N1 C55 149.2(5) . .
N14 Ni4 N1 C55 13(3) . .
O12 Ni4 N1 C55 -29.4(5) . .
O10 Ni4 N1 C55 -118.2(5) . .
O13 Ni4 N1 C55 60.5(5) . .
O11 Ni4 N1 C54 -38.9(5) . .
N14 Ni4 N1 C54 -175(2) . .
O12 Ni4 N1 C54 142.5(5) . .
O10 Ni4 N1 C54 53.7(5) . .
O13 Ni4 N1 C54 -127.6(5) . .
N1 C55 N2 C53 0.5(7) . .
N1 C55 N2 C50 179.4(5) . .
C54 C53 N2 C55 -0.7(7) . .
C54 C53 N2 C50 -179.6(5) . .
C49 C50 N2 C55 139.4(6) . .
C51 C50 N2 C55 -37.5(9) . .
C49 C50 N2 C53 -41.9(9) . .
C51 C50 N2 C53 141.1(7) . .
N4 C45 N3 C46 -2.2(7) . .
N4 C45 N3 C47 175.8(5) . .
C44 C46 N3 C45 1.8(7) . .
C44 C46 N3 C47 -176.1(6) . .
C48 C47 N3 C45 31.1(9) . .
C52 C47 N3 C45 -148.1(6) . .
C48 C47 N3 C46 -151.3(7) . .
C52 C47 N3 C46 29.5(9) . .
N3 C45 N4 C44 1.6(7) . .
N3 C45 N4 Ni2 -170.6(4) . .
C46 C44 N4 C45 -0.4(7) . .
C46 C44 N4 Ni2 172.0(4) . .
N4 Ni2 N4 C45 -157(32) 2_667 .
O19 Ni2 N4 C45 -144.3(5) 2_667 .
O19 Ni2 N4 C45 35.7(5) . .
O1A Ni2 N4 C45 -54.8(5) 2_667 .
O1A Ni2 N4 C45 125.2(5) . .
N4 Ni2 N4 C44 32(32) 2_667 .
O19 Ni2 N4 C44 45.0(5) 2_667 .
O19 Ni2 N4 C44 -135.0(5) . .
O1A Ni2 N4 C44 134.5(5) 2_667 .
O1A Ni2 N4 C44 -45.5(5) . .
N6 C19 N5 C17 0.5(7) . .
N6 C19 N5 Ni3 178.6(4) . .
C18 C17 N5 C19 -0.8(8) . .
C18 C17 N5 Ni3 -178.7(4) . .
O8 Ni3 N5 C19 151.2(5) . .
N11 Ni3 N5 C19 24(2) . .
N9 Ni3 N5 C19 -120.5(5) . .
O9 Ni3 N5 C19 -25.8(5) . .
O18 Ni3 N5 C19 62.9(5) . .
O8 Ni3 N5 C17 -31.2(6) . .
N11 Ni3 N5 C17 -158.9(19) . .
N9 Ni3 N5 C17 57.0(6) . .
O9 Ni3 N5 C17 151.7(6) . .
O18 Ni3 N5 C17 -119.6(6) . .
N5 C19 N6 C18 -0.1(8) . .
N5 C19 N6 C20 176.9(6) . .
C17 C18 N6 C19 -0.5(8) . .
C17 C18 N6 C20 -177.4(6) . .
C25 C20 N6 C19 32.6(10) . .
C21 C20 N6 C19 -146.7(6) . .
C25 C20 N6 C18 -151.1(7) . .
C21 C20 N6 C18 29.6(10) . .
N8 C28 N7 C26 0.1(8) . .
N8 C28 N7 C23 -179.7(6) . .
C27 C26 N7 C28 -0.8(8) . .
C27 C26 N7 C23 179.1(6) . .
C22 C23 N7 C28 -30.7(10) . .
C24 C23 N7 C28 148.6(6) . .
C22 C23 N7 C26 149.5(7) . .
C24 C23 N7 C26 -31.2(10) . .
N7 C28 N8 C27 0.6(7) . .
N7 C28 N8 Ni1 178.6(4) . .
C26 C27 N8 C28 -1.1(8) . .
C26 C27 N8 Ni1 -179.0(5) . .
N16 Ni1 N8 C28 -60(2) . .
O80 Ni1 N8 C28 -150.9(5) . .
N18 Ni1 N8 C28 117.8(5) . .
O7 Ni1 N8 C28 -60.8(5) . .
O47 Ni1 N8 C28 26.4(5) . .
N16 Ni1 N8 C27 118(2) . .
O80 Ni1 N8 C27 26.7(6) . .
N18 Ni1 N8 C27 -64.7(6) . .
O7 Ni1 N8 C27 116.8(6) . .
O47 Ni1 N8 C27 -156.0(6) . .
N10 C93 N9 C91 -3.5(8) . .
N10 C93 N9 Ni3 -176.5(4) . .
C92 C91 N9 C93 3.5(10) . .
C92 C91 N9 Ni3 176.8(6) . .
O8 Ni3 N9 C93 -176.8(5) . .
N11 Ni3 N9 C93 -84.7(5) . .
N5 Ni3 N9 C93 92.1(5) . .
O9 Ni3 N9 C93 1.1(5) . .
O18 Ni3 N9 C93 155(2) . .
O8 Ni3 N9 C91 11.5(6) . .
N11 Ni3 N9 C91 103.6(6) . .
N5 Ni3 N9 C91 -79.5(6) . .
O9 Ni3 N9 C91 -170.5(6) . .
O18 Ni3 N9 C91 -16(3) . .
N9 C93 N10 C92 2.2(8) . .
N9 C93 N10 C1A -179.0(5) . .
C91 C92 N10 C93 0.1(10) . .
C91 C92 N10 C1A -178.7(7) . .
C94' C1A N10 C93 160.3(10) . .
C95 C1A N10 C93 -153.5(13) . .
C95' C1A N10 C93 -21.6(11) . .
C94 C1A N10 C93 25.5(13) . .
C94' C1A N10 C92 -21.2(14) . .
C95 C1A N10 C92 25.0(16) . .
C95' C1A N10 C92 157.0(9) . .
C94 C1A N10 C92 -155.9(11) . .
N12 C96 N11 C98 0.9(8) . .
N12 C96 N11 Ni3 179.5(4) . .
C97 C98 N11 C96 -0.9(8) . .
C97 C98 N11 Ni3 -179.5(5) . .
O8 Ni3 N11 C96 145.7(5) . .
N9 Ni3 N11 C96 57.3(5) . .
N5 Ni3 N11 C96 -87(2) . .
O9 Ni3 N11 C96 -37.1(5) . .
O18 Ni3 N11 C96 -126.0(5) . .
O8 Ni3 N11 C98 -36.0(6) . .
N9 Ni3 N11 C98 -124.4(6) . .
N5 Ni3 N11 C98 92(2) . .
O9 Ni3 N11 C98 141.2(6) . .
O18 Ni3 N11 C98 52.3(6) . .
N11 C96 N12 C97 -0.6(8) . .
N11 C96 N12 C100 -178.8(6) . .
C98 C97 N12 C96 0.0(8) . .
C98 C97 N12 C100 178.3(6) . .
C105 C100 N12 C96 -22.6(11) . .
C101 C100 N12 C96 154.2(7) . .
C105 C100 N12 C97 159.5(7) . .
C101 C100 N12 C97 -23.8(10) . .
N29 C106 N13 C107 1.1(8) 2_767 .
N29 C106 N13 C103 -179.7(6) 2_767 .
C108 C107 N13 C106 0.4(8) . .
C108 C107 N13 C103 -178.9(7) . .
C104 C103 N13 C106 -149.7(7) . .
C102 C103 N13 C106 33.5(10) . .
C104 C103 N13 C107 29.4(11) . .
C102 C103 N13 C107 -147.4(7) . .
N15 C86 N14 C85 0.3(7) . .
N15 C86 N14 Ni4 -167.4(4) . .
C87 C85 N14 C86 0.2(7) . .
C87 C85 N14 Ni4 167.9(4) . .
O11 Ni4 N14 C86 33.4(5) . .
N1 Ni4 N14 C86 170(2) . .
O12 Ni4 N14 C86 -148.0(5) . .
O10 Ni4 N14 C86 -59.2(5) . .
O13 Ni4 N14 C86 122.1(5) . .
O11 Ni4 N14 C85 -131.8(5) . .
N1 Ni4 N14 C85 5(3) . .
O12 Ni4 N14 C85 46.9(5) . .
O10 Ni4 N14 C85 135.7(5) . .
O13 Ni4 N14 C85 -43.0(5) . .
C85 C87 N15 C86 0.8(7) . .
C85 C87 N15 C89 -174.3(6) . .
N14 C86 N15 C87 -0.7(7) . .
N14 C86 N15 C89 174.5(5) . .
C88 C89 N15 C87 -150.2(7) . .
C90 C89 N15 C87 29.0(9) . .
C88 C89 N15 C86 35.6(9) . .
C90 C89 N15 C86 -145.2(6) . .
N17 C69 N16 C70 -0.6(7) . .
N17 C69 N16 Ni1 174.4(4) . .
C71 C70 N16 C69 0.2(8) . .
C71 C70 N16 Ni1 -174.7(4) . .
N8 Ni1 N16 C69 127(2) . .
O80 Ni1 N16 C69 -142.1(5) . .
N18 Ni1 N16 C69 -50.6(5) . .
O7 Ni1 N16 C69 128.0(5) . .
O47 Ni1 N16 C69 40.6(5) . .
N8 Ni1 N16 C70 -59(2) . .
O80 Ni1 N16 C70 31.9(6) . .
N18 Ni1 N16 C70 123.3(6) . .
O7 Ni1 N16 C70 -58.1(5) . .
O47 Ni1 N16 C70 -145.5(6) . .
N16 C69 N17 C71 0.8(7) . .
N16 C69 N17 C73 -175.6(5) . .
C70 C71 N17 C69 -0.6(7) . .
C70 C71 N17 C73 175.7(6) . .
C72 C73 N17 C69 27.3(10) . .
C74 C73 N17 C69 -152.5(6) . .
C72 C73 N17 C71 -148.4(6) . .
C74 C73 N17 C71 31.9(10) . .
N19 C56 N18 C58 6.2(9) . .
N19 C56 N18 Ni1 -175.0(4) . .
C57 C58 N18 C56 -3.5(10) . .
C57 C58 N18 Ni1 177.6(6) . .
N8 Ni1 N18 C56 -100.8(6) . .
N16 Ni1 N18 C56 79.0(6) . .
O80 Ni1 N18 C56 170.3(6) . .
O7 Ni1 N18 C56 16(7) . .
O47 Ni1 N18 C56 -9.2(6) . .
N8 Ni1 N18 C58 77.8(7) . .
N16 Ni1 N18 C58 -102.4(7) . .
O80 Ni1 N18 C58 -11.1(7) . .
O7 Ni1 N18 C58 -165(6) . .
O47 Ni1 N18 C58 169.3(7) . .
N18 C56 N19 C57 -6.4(9) . .
N18 C56 N19 C60 178.9(6) . .
C58 C57 N19 C56 3.8(10) . .
C58 C57 N19 C60 178.7(7) . .
C61 C60 N19 C56 123.8(8) . .
C59 C60 N19 C56 -57.5(10) . .
C61 C60 N19 C57 -49.9(11) . .
C59 C60 N19 C57 128.8(9) . .
N21 C67 N20 C65 1.5(8) . .
N21 C67 N20 C63 -177.7(5) . .
C66 C65 N20 C67 -0.9(8) . .
C66 C65 N20 C63 178.3(6) . .
C64 C63 N20 C67 -146.1(7) . .
C62 C63 N20 C67 32.8(10) . .
C64 C63 N20 C65 34.9(10) . .
C62 C63 N20 C65 -146.1(7) . .
N20 C67 N21 C66 -1.4(7) . .
N20 C67 N21 Ni5 -176.1(4) . .
C65 C66 N21 C67 0.7(8) . .
C65 C66 N21 Ni5 175.8(5) . .
N29 Ni5 N21 C67 -69.7(5) . .
N22 Ni5 N21 C67 108.5(5) . .
O30 Ni5 N21 C67 -162.3(5) . .
O28 Ni5 N21 C67 85(2) . .
O27 Ni5 N21 C67 17.6(5) . .
N29 Ni5 N21 C66 116.5(5) . .
N22 Ni5 N21 C66 -65.3(5) . .
O30 Ni5 N21 C66 23.9(5) . .
O28 Ni5 N21 C66 -89(2) . .
O27 Ni5 N21 C66 -156.2(5) . .
N23 C117 N22 C115 -0.2(8) . .
N23 C117 N22 Ni5 -175.0(4) . .
C116 C115 N22 C117 0.4(8) . .
C116 C115 N22 Ni5 174.6(5) . .
N29 Ni5 N22 C117 49(2) . .
N21 Ni5 N22 C117 -113.6(5) . .
O30 Ni5 N22 C117 156.3(5) . .
O28 Ni5 N22 C117 64.5(5) . .
O27 Ni5 N22 C117 -24.1(5) . .
N29 Ni5 N22 C115 -124.5(17) . .
N21 Ni5 N22 C115 73.0(6) . .
O30 Ni5 N22 C115 -17.2(6) . .
O28 Ni5 N22 C115 -108.9(6) . .
O27 Ni5 N22 C115 162.5(6) . .
N22 C117 N23 C116 -0.1(8) . .
N22 C117 N23 C119 178.9(6) . .
C115 C116 N23 C117 0.3(8) . .
C115 C116 N23 C119 -178.6(6) . .
C120 C119 N23 C117 -160.4(7) . .
C118 C119 N23 C117 18.9(10) . .
C120 C119 N23 C116 18.3(11) . .
C118 C119 N23 C116 -162.3(7) . .
N22 Ni5 N29 C106 -100.1(18) . 2_767
N21 Ni5 N29 C106 62.4(5) . 2_767
O30 Ni5 N29 C106 152.8(5) . 2_767
O28 Ni5 N29 C106 -115.6(5) . 2_767
O27 Ni5 N29 C106 -26.9(5) . 2_767
N22 Ni5 N29 C108 73.2(19) . 2_767
N21 Ni5 N29 C108 -124.4(6) . 2_767
O30 Ni5 N29 C108 -34.0(6) . 2_767
O28 Ni5 N29 C108 57.7(6) . 2_767
O27 Ni5 N29 C108 146.4(6) . 2_767
C15 C9 O3 C7 -124.7(6) . .
C10 C9 O3 C7 59.0(8) . .
C6 C7 O3 C9 26.0(9) . .
C2 C7 O3 C9 -158.2(5) . .
O6 C16 O8 Ni3 -23.8(9) . .
C14 C16 O8 Ni3 154.7(4) . .
N11 Ni3 O8 C16 111.7(5) . .
N9 Ni3 O8 C16 -154.8(5) . .
N5 Ni3 O8 C16 -64.0(5) . .
O9 Ni3 O8 C16 60(3) . .
O18 Ni3 O8 C16 23.4(5) . .
O72 C1 O10 Ni4 -5.9(8) . .
C2 C1 O10 Ni4 169.5(3) . .
O11 Ni4 O10 C1 5.4(4) . .
N14 Ni4 O10 C1 94.0(4) . .
N1 Ni4 O10 C1 -89.0(4) . .
O12 Ni4 O10 C1 -175.8(4) . .
O13 Ni4 O10 C1 -140(5) . .
O14 C84 O13 Ni4 -0.5(8) . .
C76 C84 O13 Ni4 -176.9(3) . .
O11 Ni4 O13 C84 -170.1(4) . .
N14 Ni4 O13 C84 101.3(4) . .
N1 Ni4 O13 C84 -75.7(4) . .
O12 Ni4 O13 C84 11.1(4) . .
O10 Ni4 O13 C84 -25(6) . .
C76 C75 O17 C83 168.2(5) . .
C80 C75 O17 C83 -14.7(9) . .
C82 C83 O17 C75 -63.0(8) . .
C111 C83 O17 C75 121.8(6) 2_866 .
C38 C37 O23 C32 -9.1(9) . .
C68 C37 O23 C32 173.5(5) . .
C33 C32 O23 C37 -67.3(8) . .
C31 C32 O23 C37 115.2(6) . .
O31 C109 O30 Ni5 -14.7(9) . .
C110 C109 O30 Ni5 164.4(3) . .
N29 Ni5 O30 C109 99.2(5) . .
N22 Ni5 O30 C109 -75.1(5) . .
N21 Ni5 O30 C109 -166.9(5) . .
O28 Ni5 O30 C109 8.7(5) . .
O27 Ni5 O30 C109 -180(100) . .
N8 Ni1 O80 C29 67.9(5) . 1_455
N16 Ni1 O80 C29 -107.4(5) . 1_455
N18 Ni1 O80 C29 163.0(5) . 1_455
O7 Ni1 O80 C29 -17.7(5) . 1_455
O47 Ni1 O80 C29 -27(3) . 1_455
O20 C43 O1A Ni2 1.7(8) . .
C68 C43 O1A Ni2 -176.3(3) . .
N4 Ni2 O1A C43 109.6(4) . .
N4 Ni2 O1A C43 -70.4(4) 2_667 .
O19 Ni2 O1A C43 17.9(4) 2_667 .
O19 Ni2 O1A C43 -162.1(4) . .
O1A Ni2 O1A C43 176(57) 2_667 .
